data_4347009
loop_
_publ_author_name
'Chakkaradhari, Gomathy'
'Chen, Yi-Ting'
'Karttunen, Antti J.'
'Dau, Minh Thuy'
'J\"anis, Janne'
'Tunik, Sergey P.'
'Chou, Pi-Tai'
'Ho, Mei-Lin'
'Koshevoy, Igor O.'

_publ_section_title
;
 Luminescent Triphosphine Cyanide d(10) Metal Complexes.
;
_journal_issue 5
_journal_name_full 'Inorganic chemistry'
_journal_page_first 2174
_journal_page_last 2184
_journal_paper_doi 10.1021/acs.inorgchem.5b02581
_journal_volume 55
_journal_year 2016
_chemical_formula_moiety 'C85 H66 Ag2 N P6, B F4'
_chemical_formula_sum 'C85 H66 Ag2 B F4 N P6'
_chemical_formula_weight 1589.75
_space_group_crystal_system monoclinic
_space_group_IT_number 15
_space_group_name_Hall '-C 2yc'
_space_group_name_H-M_alt 'C 1 2/c 1'
_atom_sites_solution_hydrogens geom
_audit_creation_method SHELXL-2014/6
_cell_angle_alpha 90
_cell_angle_beta 97.585(3)
_cell_angle_gamma 90
_cell_formula_units_Z 16
_cell_length_a 29.6803(14)
_cell_length_b 29.5784(14)
_cell_length_c 38.912(2)
_cell_measurement_reflns_used 9844
_cell_measurement_temperature 120(2)
_cell_measurement_theta_max 26.69
_cell_measurement_theta_min 2.46
_cell_volume 33862(3)
_computing_cell_refinement 'SAINT (Bruker AXS, 2009)'
_computing_data_collection 'APEX2 (Bruker AXS, 2010)'
_computing_data_reduction 'SAINT (Bruker AXS, 2009)'
_computing_molecular_graphics 'Diamond v.3.2g (Brandenburg, 2011)'
_computing_publication_material 'SHELXL-2014 (Sheldrick, 2014)'
_computing_structure_refinement 'SHELXL-2014/6 (Sheldrick, 2014)'
_computing_structure_solution 'SHELXS-2013 (Sheldrick, 2013)'
_diffrn_ambient_temperature 120(2)
_diffrn_detector_area_resol_mean 16
_diffrn_measured_fraction_theta_full 0.974
_diffrn_measured_fraction_theta_max 0.997
_diffrn_measurement_device '62mm x 62mm CCD camera on \k-goniostat'
_diffrn_measurement_device_type 'Bruker KAPPA APEX II DUO CCD'
_diffrn_measurement_method '\f scans and \w scans with \k offset'
_diffrn_radiation_monochromator 'curved graphite crystal'
_diffrn_radiation_source 'fine-focus sealed tube'
_diffrn_radiation_type MoK\a
_diffrn_radiation_wavelength 0.71073
_diffrn_reflns_av_R_equivalents 0.0930
_diffrn_reflns_av_unetI/netI 0.0519
_diffrn_reflns_Laue_measured_fraction_full 0.974
_diffrn_reflns_Laue_measured_fraction_max 0.997
_diffrn_reflns_limit_h_max 35
_diffrn_reflns_limit_h_min -28
_diffrn_reflns_limit_k_max 35
_diffrn_reflns_limit_k_min -35
_diffrn_reflns_limit_l_max 46
_diffrn_reflns_limit_l_min -46
_diffrn_reflns_number 227452
_diffrn_reflns_point_group_measured_fraction_full 0.974
_diffrn_reflns_point_group_measured_fraction_max 0.997
_diffrn_reflns_theta_full 25.242
_diffrn_reflns_theta_max 25.050
_diffrn_reflns_theta_min 1.504
_exptl_absorpt_coefficient_mu 0.625
_exptl_absorpt_correction_T_max 0.909
_exptl_absorpt_correction_T_min 0.877
_exptl_absorpt_correction_type numerical
_exptl_absorpt_process_details 'SADABS (Sheldrick, 2008)'
_exptl_crystal_colour colourless
_exptl_crystal_density_diffrn 1.247
_exptl_crystal_description block
_exptl_crystal_F_000 12928
_exptl_crystal_size_max 0.216
_exptl_crystal_size_mid 0.202
_exptl_crystal_size_min 0.155
_refine_diff_density_max 4.976
_refine_diff_density_min -4.062
_refine_diff_density_rms 0.190
_refine_ls_extinction_method none
_refine_ls_goodness_of_fit_ref 1.076
_refine_ls_hydrogen_treatment constr
_refine_ls_matrix_type full
_refine_ls_number_parameters 1769
_refine_ls_number_reflns 29875
_refine_ls_number_restraints 92
_refine_ls_restrained_S_all 1.098
_refine_ls_R_factor_all 0.1187
_refine_ls_R_factor_gt 0.0987
_refine_ls_shift/su_max 0.001
_refine_ls_shift/su_mean 0.000
_refine_ls_structure_factor_coef Fsqd
_refine_ls_weighting_details 'w=1/[\s^2^(Fo^2^)+(0.1037P)^2^+1240.6205P] where P=(Fo^2^+2Fc^2^)/3'
_refine_ls_weighting_scheme calc
_refine_ls_wR_factor_gt 0.2519
_refine_ls_wR_factor_ref 0.2652
_reflns_Friedel_coverage 0.000
_reflns_number_gt 22907
_reflns_number_total 29875
_reflns_threshold_expression 'I > 2\s(I)'
_cod_data_source_file ic5b02581_si_003.cif
_cod_data_source_block 5
_cod_original_sg_symbol_H-M 'C 2/c'
_cod_database_code 4347009
_shelx_space_group_comment
;
The symmetry employed for this shelxl refinement is uniquely defined
by the following loop, which should always be used as a source of
symmetry information in preference to the above space-group names.
They are only intended as comments.
;
_shelx_estimated_absorpt_t_min 0.877
_shelx_estimated_absorpt_t_max 0.909
_shelxl_version_number 2014/6

loop_
_space_group_symop_operation_xyz
'x, y, z'
'-x, y, -z+1/2'
'x+1/2, y+1/2, z'
'-x+1/2, y+1/2, -z+1/2'
'-x, -y, -z'
'x, -y, z-1/2'
'-x+1/2, -y+1/2, -z'
'x+1/2, -y+1/2, z-1/2'

loop_
_atom_site_label
_atom_site_type_symbol
_atom_site_fract_x
_atom_site_fract_y
_atom_site_fract_z
_atom_site_U_iso_or_equiv
_atom_site_adp_type
_atom_site_occupancy
_atom_site_site_symmetry_order
_atom_site_calc_flag
_atom_site_refinement_flags_posn
_atom_site_refinement_flags_adp
_atom_site_refinement_flags_occupancy
N1 N 0.2099(3) 0.7081(3) 0.13007(19) 0.0215(12) Uani 1 1 d . . .
N2 N 0.7309(3) 0.6877(3) 0.13006(19) 0.0221(12) Uani 1 1 d . . .
C3 C 0.3857(3) 0.6186(3) 0.0877(2) 0.0209(19) Uani 1 1 d . . .
C4 C 0.3970(4) 0.6513(4) 0.0642(3) 0.032(2) Uani 1 1 d . . .
H4 H 0.3957 0.6826 0.0697 0.039 Uiso 1 1 calc R U .
C5 C 0.4100(4) 0.6380(5) 0.0332(3) 0.046(3) Uani 1 1 d . . .
H5 H 0.4178 0.6602 0.0173 0.056 Uiso 1 1 calc R U .
C6 C 0.4119(4) 0.5935(5) 0.0249(3) 0.041(3) Uani 1 1 d . . .
H6 H 0.4214 0.5849 0.0035 0.049 Uiso 1 1 calc R U .
C7 C 0.4003(4) 0.5605(4) 0.0473(3) 0.042(3) Uani 1 1 d . . .
H7 H 0.4014 0.5295 0.0411 0.051 Uiso 1 1 calc R U .
C8 C 0.3870(3) 0.5730(4) 0.0790(3) 0.030(2) Uani 1 1 d . . .
H8 H 0.3789 0.5505 0.0946 0.036 Uiso 1 1 calc R U .
C9 C 0.3529(3) 0.5881(3) 0.1505(2) 0.0187(18) Uani 1 1 d . . .
C10 C 0.3074(3) 0.5804(3) 0.1515(3) 0.026(2) Uani 1 1 d . . .
H10 H 0.2856 0.6016 0.1412 0.031 Uiso 1 1 calc R U .
C11 C 0.2931(4) 0.5419(3) 0.1675(3) 0.036(3) Uani 1 1 d . . .
H11 H 0.2617 0.5370 0.1687 0.043 Uiso 1 1 calc R U .
C12 C 0.3254(4) 0.5105(3) 0.1820(2) 0.027(2) Uani 1 1 d . . .
H12 H 0.3157 0.4837 0.1924 0.033 Uiso 1 1 calc R U .
C13 C 0.3710(4) 0.5180(3) 0.1811(3) 0.030(2) Uani 1 1 d . . .
H13 H 0.3927 0.4964 0.1910 0.036 Uiso 1 1 calc R U .
C14 C 0.3853(3) 0.5565(3) 0.1661(2) 0.024(2) Uani 1 1 d . . .
H14 H 0.4169 0.5621 0.1662 0.028 Uiso 1 1 calc R U .
C15 C 0.4239(3) 0.6537(3) 0.1542(2) 0.0164(17) Uani 1 1 d . . .
C16 C 0.4650(3) 0.6346(3) 0.1462(2) 0.0213(19) Uani 1 1 d . . .
H16 H 0.4646 0.6152 0.1267 0.026 Uiso 1 1 calc R U .
C17 C 0.5056(3) 0.6443(3) 0.1664(3) 0.026(2) Uani 1 1 d . . .
H17 H 0.5330 0.6313 0.1608 0.031 Uiso 1 1 calc R U .
C18 C 0.5066(3) 0.6727(3) 0.1947(2) 0.022(2) Uani 1 1 d . . .
H18 H 0.5345 0.6784 0.2089 0.027 Uiso 1 1 calc R U .
C19 C 0.4668(3) 0.6928(3) 0.2022(2) 0.0163(17) Uani 1 1 d . . .
H19 H 0.4677 0.7128 0.2214 0.020 Uiso 1 1 calc R U .
C20 C 0.4248(3) 0.6837(3) 0.1816(2) 0.0163(18) Uani 1 1 d . . .
C21 C 0.3681(3) 0.6983(3) 0.2355(2) 0.0157(17) Uani 1 1 d . . .
C22 C 0.3880(3) 0.6584(3) 0.2504(2) 0.0176(18) Uani 1 1 d . . .
H22 H 0.4067 0.6403 0.2379 0.021 Uiso 1 1 calc R U .
C23 C 0.3800(3) 0.6459(3) 0.2835(2) 0.023(2) Uani 1 1 d . . .
H23 H 0.3936 0.6190 0.2935 0.028 Uiso 1 1 calc R U .
C24 C 0.3528(3) 0.6715(3) 0.3021(2) 0.025(2) Uani 1 1 d . . .
H24 H 0.3479 0.6624 0.3247 0.030 Uiso 1 1 calc R U .
C25 C 0.3324(4) 0.7111(3) 0.2875(2) 0.028(2) Uani 1 1 d . . .
H25 H 0.3136 0.7290 0.3001 0.033 Uiso 1 1 calc R U .
C26 C 0.3402(3) 0.7236(3) 0.2541(2) 0.0221(19) Uani 1 1 d . . .
H26 H 0.3260 0.7501 0.2438 0.027 Uiso 1 1 calc R U .
C27 C 0.3941(3) 0.7722(3) 0.1934(2) 0.0135(17) Uani 1 1 d . . .
C28 C 0.4156(3) 0.7909(3) 0.2244(2) 0.0214(19) Uani 1 1 d . . .
H28 H 0.4192 0.7729 0.2448 0.026 Uiso 1 1 calc R U .
C29 C 0.4315(3) 0.8346(3) 0.2259(2) 0.024(2) Uani 1 1 d . . .
H29 H 0.4462 0.8467 0.2470 0.029 Uiso 1 1 calc R U .
C30 C 0.4256(3) 0.8613(3) 0.1954(2) 0.025(2) Uani 1 1 d . . .
H30 H 0.4360 0.8917 0.1961 0.030 Uiso 1 1 calc R U .
C31 C 0.4052(3) 0.8435(3) 0.1654(2) 0.0183(18) Uani 1 1 d . . .
H31 H 0.4021 0.8615 0.1450 0.022 Uiso 1 1 calc R U .
C32 C 0.3887(3) 0.7993(3) 0.1634(2) 0.0157(17) Uani 1 1 d . . .
C33 C 0.4088(3) 0.7765(3) 0.0950(2) 0.0187(18) Uani 1 1 d . . .
C34 C 0.4535(3) 0.7754(3) 0.1103(2) 0.024(2) Uani 1 1 d . . .
H34 H 0.4600 0.7750 0.1349 0.029 Uiso 1 1 calc R U .
C35 C 0.4892(4) 0.7748(4) 0.0904(3) 0.039(3) Uani 1 1 d . . .
H35 H 0.5198 0.7755 0.1013 0.047 Uiso 1 1 calc R U .
C36 C 0.4797(4) 0.7732(4) 0.0545(3) 0.041(3) Uani 1 1 d . . .
H36 H 0.5036 0.7723 0.0405 0.049 Uiso 1 1 calc R U .
C37 C 0.4343(4) 0.7731(4) 0.0394(3) 0.044(3) Uani 1 1 d . . .
H37 H 0.4274 0.7721 0.0149 0.053 Uiso 1 1 calc R U .
C38 C 0.3986(3) 0.7745(4) 0.0598(2) 0.028(2) Uani 1 1 d . . .
H38 H 0.3678 0.7739 0.0493 0.033 Uiso 1 1 calc R U .
C39 C 0.3268(3) 0.8235(3) 0.1018(2) 0.0204(19) Uani 1 1 d . . .
C40 C 0.3450(3) 0.8614(3) 0.0871(2) 0.0208(19) Uani 1 1 d . . .
H40 H 0.3767 0.8634 0.0858 0.025 Uiso 1 1 calc R U .
C41 C 0.3158(4) 0.8957(3) 0.0744(3) 0.029(2) Uani 1 1 d . . .
H41 H 0.3282 0.9218 0.0649 0.035 Uiso 1 1 calc R U .
C42 C 0.2700(4) 0.8934(4) 0.0750(3) 0.035(2) Uani 1 1 d . . .
H42 H 0.2509 0.9175 0.0658 0.042 Uiso 1 1 calc R U .
C43 C 0.2516(4) 0.8564(4) 0.0891(3) 0.031(2) Uani 1 1 d . . .
H43 H 0.2198 0.8548 0.0899 0.037 Uiso 1 1 calc R U .
C44 C 0.2798(3) 0.8209(3) 0.1022(2) 0.0219(19) Uani 1 1 d . . .
H44 H 0.2670 0.7949 0.1115 0.026 Uiso 1 1 calc R U .
C45 C 0.0379(3) 0.6388(3) 0.0948(2) 0.024(2) Uani 1 1 d . . .
C46 C -0.0016(3) 0.6398(4) 0.1092(3) 0.031(2) Uani 1 1 d . . .
H46 H -0.0004 0.6383 0.1337 0.038 Uiso 1 1 calc R U .
C47 C -0.0431(4) 0.6430(4) 0.0889(3) 0.041(3) Uani 1 1 d . . .
H47 H -0.0703 0.6428 0.0995 0.050 Uiso 1 1 calc R U .
C48 C -0.0455(4) 0.6465(4) 0.0528(3) 0.046(3) Uani 1 1 d . . .
H48 H -0.0742 0.6495 0.0388 0.055 Uiso 1 1 calc R U .
C49 C -0.0052(4) 0.6456(5) 0.0372(3) 0.052(4) Uani 1 1 d . . .
H49 H -0.0064 0.6473 0.0128 0.063 Uiso 1 1 calc R U .
C50 C 0.0364(4) 0.6422(5) 0.0585(3) 0.044(3) Uani 1 1 d . . .
H50 H 0.0638 0.6421 0.0484 0.053 Uiso 1 1 calc R U .
C51 C 0.1218(3) 0.5893(3) 0.1017(2) 0.0199(19) Uani 1 1 d . . .
C52 C 0.0984(4) 0.5528(3) 0.0849(2) 0.027(2) Uani 1 1 d . . .
H52 H 0.0661 0.5523 0.0821 0.032 Uiso 1 1 calc R U .
C53 C 0.1223(4) 0.5174(3) 0.0722(2) 0.031(2) Uani 1 1 d . . .
H53 H 0.1060 0.4927 0.0609 0.037 Uiso 1 1 calc R U .
C54 C 0.1692(4) 0.5176(3) 0.0756(2) 0.028(2) Uani 1 1 d . . .
H54 H 0.1854 0.4929 0.0676 0.033 Uiso 1 1 calc R U .
C55 C 0.1924(4) 0.5553(4) 0.0912(3) 0.033(2) Uani 1 1 d . . .
H55 H 0.2246 0.5564 0.0931 0.040 Uiso 1 1 calc R U .
C56 C 0.1694(3) 0.5905(3) 0.1038(2) 0.022(2) Uani 1 1 d . . .
H56 H 0.1857 0.6158 0.1140 0.027 Uiso 1 1 calc R U .
C57 C 0.0812(3) 0.6145(3) 0.1620(2) 0.0147(17) Uani 1 1 d . . .
C58 C 0.0654(3) 0.5695(3) 0.1649(2) 0.0197(19) Uani 1 1 d . . .
H58 H 0.0622 0.5507 0.1449 0.024 Uiso 1 1 calc R U .
C59 C 0.0548(3) 0.5523(3) 0.1952(3) 0.024(2) Uani 1 1 d . . .
H59 H 0.0440 0.5221 0.1959 0.028 Uiso 1 1 calc R U .
C60 C 0.0595(3) 0.5785(3) 0.2253(2) 0.024(2) Uani 1 1 d . . .
H60 H 0.0524 0.5664 0.2465 0.028 Uiso 1 1 calc R U .
C61 C 0.0749(3) 0.6229(3) 0.2235(2) 0.0214(19) Uani 1 1 d . . .
H61 H 0.0783 0.6409 0.2439 0.026 Uiso 1 1 calc R U .
C62 C 0.0852(3) 0.6413(3) 0.1928(2) 0.0147(17) Uani 1 1 d . . .
C63 C 0.1253(3) 0.7160(3) 0.2348(2) 0.0150(17) Uani 1 1 d . . .
C64 C 0.1593(3) 0.6904(3) 0.2539(2) 0.0211(19) Uani 1 1 d . . .
H64 H 0.1698 0.6636 0.2441 0.025 Uiso 1 1 calc R U .
C65 C 0.1779(3) 0.7036(3) 0.2871(2) 0.026(2) Uani 1 1 d . . .
H65 H 0.2008 0.6857 0.2999 0.032 Uiso 1 1 calc R U .
C66 C 0.1631(3) 0.7426(3) 0.3016(2) 0.024(2) Uani 1 1 d . . .
H66 H 0.1756 0.7515 0.3243 0.029 Uiso 1 1 calc R U .
C67 C 0.1298(3) 0.7687(3) 0.2826(2) 0.023(2) Uani 1 1 d . . .
H67 H 0.1195 0.7955 0.2924 0.028 Uiso 1 1 calc R U .
C68 C 0.1112(3) 0.7560(3) 0.2494(2) 0.0197(19) Uani 1 1 d . . .
H68 H 0.0889 0.7745 0.2365 0.024 Uiso 1 1 calc R U .
C69 C 0.0506(3) 0.7297(3) 0.1811(2) 0.0181(18) Uani 1 1 d . . .
C70 C 0.0161(3) 0.7207(3) 0.2016(2) 0.0188(18) Uani 1 1 d . . .
H70 H 0.0219 0.7007 0.2207 0.023 Uiso 1 1 calc R U .
C71 C -0.0268(3) 0.7408(3) 0.1942(3) 0.024(2) Uani 1 1 d . . .
H71 H -0.0497 0.7347 0.2084 0.028 Uiso 1 1 calc R U .
C72 C -0.0356(3) 0.7697(3) 0.1661(3) 0.027(2) Uani 1 1 d . . .
H72 H -0.0650 0.7827 0.1604 0.032 Uiso 1 1 calc R U .
C73 C -0.0010(3) 0.7795(3) 0.1461(2) 0.0218(19) Uani 1 1 d . . .
H73 H -0.0067 0.7999 0.1272 0.026 Uiso 1 1 calc R U .
C74 C 0.0415(3) 0.7598(3) 0.1536(2) 0.0196(19) Uani 1 1 d . . .
C75 C 0.1110(3) 0.8253(3) 0.1493(2) 0.0197(19) Uani 1 1 d . . .
C76 C 0.0852(3) 0.8569(3) 0.1645(2) 0.024(2) Uani 1 1 d . . .
H76 H 0.0538 0.8514 0.1649 0.028 Uiso 1 1 calc R U .
C77 C 0.1044(4) 0.8964(3) 0.1791(2) 0.031(2) Uani 1 1 d . . .
H77 H 0.0858 0.9186 0.1878 0.038 Uiso 1 1 calc R U .
C78 C 0.1504(4) 0.9032(3) 0.1808(3) 0.031(2) Uani 1 1 d . . .
H78 H 0.1641 0.9289 0.1925 0.037 Uiso 1 1 calc R U .
C79 C 0.1770(4) 0.8721(4) 0.1653(3) 0.034(2) Uani 1 1 d . . .
H79 H 0.2083 0.8780 0.1648 0.041 Uiso 1 1 calc R U .
C80 C 0.1582(3) 0.8333(3) 0.1508(3) 0.026(2) Uani 1 1 d . . .
H80 H 0.1769 0.8115 0.1416 0.032 Uiso 1 1 calc R U .
C81 C 0.0561(3) 0.7957(4) 0.0870(2) 0.029(2) Uani 1 1 d . . .
C82 C 0.0542(4) 0.8413(4) 0.0777(3) 0.038(3) Uani 1 1 d . . .
H82 H 0.0694 0.8635 0.0926 0.046 Uiso 1 1 calc R U .
C83 C 0.0289(4) 0.8537(6) 0.0454(3) 0.057(4) Uani 1 1 d . . .
H83 H 0.0277 0.8846 0.0386 0.068 Uiso 1 1 calc R U .
C84 C 0.0061(5) 0.8219(7) 0.0241(3) 0.066(5) Uani 1 1 d . . .
H84 H -0.0117 0.8306 0.0031 0.080 Uiso 1 1 calc R U .
C85 C 0.0096(4) 0.7776(6) 0.0336(3) 0.055(4) Uani 1 1 d . . .
H85 H -0.0053 0.7554 0.0186 0.066 Uiso 1 1 calc R U .
C86 C 0.0339(3) 0.7642(5) 0.0644(3) 0.038(3) Uani 1 1 d . . .
H86 H 0.0355 0.7330 0.0703 0.046 Uiso 1 1 calc R U .
C87 C 0.8417(3) 0.8088(3) 0.1023(2) 0.0176(18) Uani 1 1 d . . .
C88 C 0.8384(3) 0.7618(3) 0.1026(2) 0.025(2) Uani 1 1 d . . .
H88 H 0.8138 0.7476 0.1116 0.030 Uiso 1 1 calc R U .
C89 C 0.8715(4) 0.7358(3) 0.0894(3) 0.031(2) Uani 1 1 d . . .
H89 H 0.8696 0.7037 0.0898 0.037 Uiso 1 1 calc R U .
C90 C 0.9068(4) 0.7567(4) 0.0760(3) 0.034(2) Uani 1 1 d . . .
H90 H 0.9297 0.7389 0.0677 0.041 Uiso 1 1 calc R U .
C91 C 0.9090(3) 0.8030(3) 0.0745(3) 0.027(2) Uani 1 1 d . . .
H91 H 0.9327 0.8171 0.0643 0.033 Uiso 1 1 calc R U .
C92 C 0.8765(3) 0.8293(3) 0.0880(2) 0.023(2) Uani 1 1 d . . .
H92 H 0.8783 0.8614 0.0873 0.028 Uiso 1 1 calc R U .
C93 C 0.7930(3) 0.8926(3) 0.0961(2) 0.0171(18) Uani 1 1 d . . .
C94 C 0.7855(4) 0.8894(4) 0.0592(2) 0.030(2) Uani 1 1 d . . .
H94 H 0.7841 0.8605 0.0484 0.036 Uiso 1 1 calc R U .
C95 C 0.7805(4) 0.9275(4) 0.0392(3) 0.045(3) Uani 1 1 d . . .
H95 H 0.7752 0.9249 0.0146 0.054 Uiso 1 1 calc R U .
C96 C 0.7830(4) 0.9698(4) 0.0546(3) 0.044(3) Uani 1 1 d . . .
H96 H 0.7794 0.9962 0.0406 0.052 Uiso 1 1 calc R U .
C97 C 0.7906(4) 0.9736(4) 0.0900(3) 0.039(3) Uani 1 1 d . . .
H97 H 0.7928 1.0027 0.1004 0.046 Uiso 1 1 calc R U .
C98 C 0.7952(3) 0.9355(3) 0.1105(2) 0.025(2) Uani 1 1 d . . .
H98 H 0.7999 0.9387 0.1350 0.030 Uiso 1 1 calc R U .
C99 C 0.8274(3) 0.8607(3) 0.1636(2) 0.0135(17) Uani 1 1 d . . .
C100 C 0.8722(3) 0.8769(3) 0.1651(2) 0.0209(19) Uani 1 1 d . . .
H100 H 0.8870 0.8771 0.1449 0.025 Uiso 1 1 calc R U .
C101 C 0.8949(3) 0.8929(3) 0.1969(2) 0.025(2) Uani 1 1 d . . .
H101 H 0.9252 0.9036 0.1980 0.030 Uiso 1 1 calc R U .
C102 C 0.8740(3) 0.8933(3) 0.2261(3) 0.025(2) Uani 1 1 d . . .
H102 H 0.8894 0.9049 0.2472 0.031 Uiso 1 1 calc R U .
C103 C 0.8304(3) 0.8769(3) 0.2248(2) 0.0211(19) Uani 1 1 d . . .
H103 H 0.8164 0.8766 0.2454 0.025 Uiso 1 1 calc R U .
C104 C 0.8059(3) 0.8604(3) 0.1938(2) 0.0124(16) Uani 1 1 d . . .
C105 C 0.7384(3) 0.8284(3) 0.2359(2) 0.0154(17) Uani 1 1 d . . .
C106 C 0.7681(3) 0.7975(3) 0.2549(2) 0.025(2) Uani 1 1 d . . .
H106 H 0.7935 0.7861 0.2451 0.030 Uiso 1 1 calc R U .
C107 C 0.7604(3) 0.7836(3) 0.2878(2) 0.028(2) Uani 1 1 d . . .
H107 H 0.7794 0.7614 0.3000 0.034 Uiso 1 1 calc R U .
C108 C 0.7246(4) 0.8025(3) 0.3027(2) 0.026(2) Uani 1 1 d . . .
H108 H 0.7209 0.7954 0.3260 0.031 Uiso 1 1 calc R U .
C109 C 0.6947(3) 0.8315(3) 0.2838(2) 0.023(2) Uani 1 1 d . . .
H109 H 0.6692 0.8426 0.2936 0.028 Uiso 1 1 calc R U .
C110 C 0.7013(3) 0.8451(3) 0.2503(2) 0.0169(18) Uani 1 1 d . . .
H110 H 0.6807 0.8654 0.2376 0.020 Uiso 1 1 calc R U .
C111 C 0.7154(3) 0.8941(3) 0.1818(2) 0.0138(17) Uani 1 1 d . . .
C112 C 0.7272(3) 0.9319(3) 0.2021(2) 0.0186(18) Uani 1 1 d . . .
H112 H 0.7503 0.9296 0.2215 0.022 Uiso 1 1 calc R U .
C113 C 0.7061(3) 0.9723(3) 0.1947(3) 0.026(2) Uani 1 1 d . . .
H113 H 0.7146 0.9977 0.2091 0.032 Uiso 1 1 calc R U .
C114 C 0.6728(3) 0.9772(3) 0.1670(3) 0.024(2) Uani 1 1 d . . .
H114 H 0.6588 1.0057 0.1617 0.029 Uiso 1 1 calc R U .
C115 C 0.6600(3) 0.9391(3) 0.1467(2) 0.0204(19) Uani 1 1 d . . .
H115 H 0.6366 0.9419 0.1276 0.025 Uiso 1 1 calc R U .
C116 C 0.6805(3) 0.8974(3) 0.1537(2) 0.0182(18) Uani 1 1 d . . .
C117 C 0.6138(3) 0.8279(3) 0.1505(2) 0.0183(18) Uani 1 1 d . . .
C118 C 0.5853(3) 0.8567(3) 0.1655(2) 0.026(2) Uani 1 1 d . . .
H118 H 0.5907 0.8883 0.1657 0.031 Uiso 1 1 calc R U .
C119 C 0.5487(3) 0.8397(3) 0.1803(2) 0.026(2) Uani 1 1 d . . .
H119 H 0.5286 0.8599 0.1897 0.031 Uiso 1 1 calc R U .
C120 C 0.5416(3) 0.7934(4) 0.1816(3) 0.029(2) Uani 1 1 d . . .
H120 H 0.5170 0.7818 0.1923 0.034 Uiso 1 1 calc R U .
C121 C 0.5706(3) 0.7641(4) 0.1672(3) 0.030(2) Uani 1 1 d . . .
H121 H 0.5657 0.7323 0.1678 0.036 Uiso 1 1 calc R U .
C122 C 0.6065(3) 0.7812(3) 0.1519(3) 0.026(2) Uani 1 1 d . . .
H122 H 0.6264 0.7610 0.1422 0.031 Uiso 1 1 calc R U .
C123 C 0.6343(3) 0.8707(3) 0.0880(2) 0.0208(19) Uani 1 1 d . . .
C124 C 0.5878(3) 0.8737(3) 0.0788(2) 0.025(2) Uani 1 1 d . . .
H124 H 0.5680 0.8627 0.0941 0.030 Uiso 1 1 calc R U .
C125 C 0.5695(4) 0.8929(4) 0.0468(3) 0.038(3) Uani 1 1 d . . .
H125 H 0.5375 0.8954 0.0409 0.046 Uiso 1 1 calc R U .
C126 C 0.5982(5) 0.9077(4) 0.0245(3) 0.043(3) Uani 1 1 d . . .
H126 H 0.5860 0.9204 0.0028 0.052 Uiso 1 1 calc R U .
C127 C 0.6448(4) 0.9045(4) 0.0334(3) 0.037(3) Uani 1 1 d . . .
H127 H 0.6645 0.9151 0.0178 0.045 Uiso 1 1 calc R U .
C128 C 0.6630(4) 0.8859(3) 0.0650(3) 0.031(2) Uani 1 1 d . . .
H128 H 0.6950 0.8836 0.0708 0.037 Uiso 1 1 calc R U .
C129 C 0.8114(4) 0.5413(3) 0.0873(3) 0.030(2) Uani 1 1 d . . .
C130 C 0.7755(4) 0.5233(3) 0.0642(3) 0.036(3) Uani 1 1 d . . .
H130 H 0.7454 0.5238 0.0699 0.043 Uiso 1 1 calc R U .
C131 C 0.7845(6) 0.5046(4) 0.0327(3) 0.055(4) Uani 1 1 d . . .
H131 H 0.7601 0.4926 0.0171 0.065 Uiso 1 1 calc R U .
C132 C 0.8264(6) 0.5032(4) 0.0243(3) 0.052(3) Uani 1 1 d . U .
H132 H 0.8315 0.4900 0.0029 0.062 Uiso 1 1 calc R U .
C133 C 0.8637(6) 0.5210(4) 0.0466(3) 0.061(4) Uani 1 1 d . . .
H133 H 0.8935 0.5198 0.0404 0.073 Uiso 1 1 calc R U .
C134 C 0.8559(4) 0.5403(3) 0.0780(3) 0.037(3) Uani 1 1 d . . .
H134 H 0.8805 0.5528 0.0931 0.044 Uiso 1 1 calc R U .
C135 C 0.8516(3) 0.5857(3) 0.1494(2) 0.0211(19) Uani 1 1 d . . .
C136 C 0.8851(3) 0.5568(3) 0.1650(3) 0.027(2) Uani 1 1 d . . .
H136 H 0.8796 0.5251 0.1651 0.033 Uiso 1 1 calc R U .
C137 C 0.9266(3) 0.5738(3) 0.1807(3) 0.028(2) Uani 1 1 d . . .
H137 H 0.9495 0.5538 0.1911 0.034 Uiso 1 1 calc R U .
C138 C 0.9344(3) 0.6200(4) 0.1810(3) 0.030(2) Uani 1 1 d . . .
H138 H 0.9629 0.6317 0.1910 0.037 Uiso 1 1 calc R U .
C139 C 0.9007(4) 0.6490(4) 0.1667(3) 0.034(2) Uani 1 1 d . . .
H139 H 0.9057 0.6807 0.1677 0.041 Uiso 1 1 calc R U .
C140 C 0.8592(3) 0.6321(3) 0.1507(3) 0.027(2) Uani 1 1 d . . .
H140 H 0.8362 0.6523 0.1408 0.033 Uiso 1 1 calc R U .
C141 C 0.7866(3) 0.5151(3) 0.1532(2) 0.0186(18) Uani 1 1 d . . .
C142 C 0.8044(3) 0.4735(3) 0.1457(2) 0.023(2) Uani 1 1 d . . .
H142 H 0.8209 0.4706 0.1265 0.027 Uiso 1 1 calc R U .
C143 C 0.7983(3) 0.4361(3) 0.1660(2) 0.025(2) Uani 1 1 d . . .
H143 H 0.8103 0.4076 0.1606 0.030 Uiso 1 1 calc R U .
C144 C 0.7745(3) 0.4404(3) 0.1943(3) 0.028(2) Uani 1 1 d . . .
H144 H 0.7713 0.4152 0.2089 0.034 Uiso 1 1 calc R U .
C145 C 0.7553(3) 0.4817(3) 0.2010(2) 0.0179(18) Uani 1 1 d . . .
H145 H 0.7380 0.4842 0.2198 0.022 Uiso 1 1 calc R U .
C146 C 0.7610(3) 0.5195(3) 0.1808(2) 0.0165(18) Uani 1 1 d . . .
C147 C 0.7566(3) 0.5853(3) 0.2348(2) 0.0166(18) Uani 1 1 d . . .
C148 C 0.7987(3) 0.5682(3) 0.2490(2) 0.0183(18) Uani 1 1 d . . .
H148 H 0.8146 0.5477 0.2362 0.022 Uiso 1 1 calc R U .
C149 C 0.8173(3) 0.5815(3) 0.2823(2) 0.023(2) Uani 1 1 d . . .
H149 H 0.8458 0.5694 0.2922 0.028 Uiso 1 1 calc R U .
C150 C 0.7948(3) 0.6119(3) 0.3008(2) 0.024(2) Uani 1 1 d . . .
H150 H 0.8081 0.6211 0.3233 0.029 Uiso 1 1 calc R U .
C151 C 0.7534(3) 0.6292(3) 0.2869(2) 0.029(2) Uani 1 1 d . . .
H151 H 0.7376 0.6497 0.2998 0.034 Uiso 1 1 calc R U .
C152 C 0.7347(3) 0.6161(3) 0.2535(2) 0.022(2) Uani 1 1 d . . .
H152 H 0.7065 0.6286 0.2435 0.027 Uiso 1 1 calc R U .
C153 C 0.6751(3) 0.5530(3) 0.1924(2) 0.0171(18) Uani 1 1 d . . .
C154 C 0.6609(3) 0.5373(3) 0.2232(2) 0.0164(17) Uani 1 1 d . . .
H154 H 0.6819 0.5376 0.2438 0.020 Uiso 1 1 calc R U .
C155 C 0.6179(3) 0.5215(3) 0.2248(2) 0.023(2) Uani 1 1 d . . .
H155 H 0.6098 0.5102 0.2460 0.028 Uiso 1 1 calc R U .
C156 C 0.5858(3) 0.5223(3) 0.1947(2) 0.025(2) Uani 1 1 d . . .
H156 H 0.5557 0.5119 0.1956 0.030 Uiso 1 1 calc R U .
C157 C 0.5981(3) 0.5379(3) 0.1643(2) 0.0194(19) Uani 1 1 d . . .
H157 H 0.5762 0.5385 0.1442 0.023 Uiso 1 1 calc R U .
C158 C 0.6429(3) 0.5532(3) 0.1623(2) 0.0174(18) Uani 1 1 d . . .
C159 C 0.6560(3) 0.5223(3) 0.0945(2) 0.0212(19) Uani 1 1 d . . .
C160 C 0.6588(4) 0.4798(3) 0.1091(3) 0.033(2) Uani 1 1 d . . .
H160 H 0.6609 0.4766 0.1336 0.039 Uiso 1 1 calc R U .
C161 C 0.6584(4) 0.4410(4) 0.0882(3) 0.042(3) Uani 1 1 d . . .
H161 H 0.6593 0.4118 0.0984 0.050 Uiso 1 1 calc R U .
C162 C 0.6567(4) 0.4456(4) 0.0524(3) 0.048(3) Uani 1 1 d . . .
H162 H 0.6579 0.4196 0.0382 0.057 Uiso 1 1 calc R U .
C163 C 0.6533(5) 0.4877(4) 0.0381(3) 0.053(4) Uani 1 1 d . . .
H163 H 0.6512 0.4908 0.0136 0.064 Uiso 1 1 calc R U .
C164 C 0.6527(5) 0.5259(4) 0.0582(3) 0.047(3) Uani 1 1 d . . .
H164 H 0.6502 0.5548 0.0475 0.056 Uiso 1 1 calc R U .
C165 C 0.6070(3) 0.6047(3) 0.1014(2) 0.0197(19) Uani 1 1 d . . .
C166 C 0.6088(3) 0.6517(3) 0.1038(2) 0.024(2) Uani 1 1 d . . .
H166 H 0.6358 0.6662 0.1141 0.028 Uiso 1 1 calc R U .
C167 C 0.5708(3) 0.6772(3) 0.0910(3) 0.029(2) Uani 1 1 d . . .
H167 H 0.5719 0.7092 0.0929 0.035 Uiso 1 1 calc R U .
C168 C 0.5318(4) 0.6565(4) 0.0757(3) 0.034(2) Uani 1 1 d . . .
H168 H 0.5060 0.6742 0.0673 0.041 Uiso 1 1 calc R U .
C169 C 0.5301(3) 0.6100(4) 0.0725(3) 0.032(2) Uani 1 1 d . . .
H169 H 0.5031 0.5956 0.0620 0.038 Uiso 1 1 calc R U .
C170 C 0.5681(3) 0.5842(3) 0.0848(3) 0.028(2) Uani 1 1 d . . .
H170 H 0.5673 0.5523 0.0819 0.034 Uiso 1 1 calc R U .
Ag1 Ag 0.32126(2) 0.70618(2) 0.13383(2) 0.01709(16) Uani 1 1 d . . .
Ag2 Ag 0.13769(2) 0.70763(2) 0.13338(2) 0.01820(16) Uani 1 1 d . . .
Ag3 Ag 0.72961(2) 0.79858(2) 0.13430(2) 0.01796(16) Uani 1 1 d . . .
Ag4 Ag 0.73094(2) 0.61499(2) 0.13303(2) 0.01776(16) Uani 1 1 d . . .
B1 B 0.0000 0.4567(7) 0.2500 0.066(7) Uani 1 2 d S T P
B2 B 0.0000 0.9577(9) 0.2500 0.067(7) Uani 1 2 d S T P
F1 F -0.0291(5) 0.4840(4) 0.2295(4) 0.145(6) Uani 1 1 d . . .
F2 F 0.0227(4) 0.4302(4) 0.2302(3) 0.133(5) Uani 1 1 d . . .
F3 F -0.0293(4) 0.9844(4) 0.2297(4) 0.132(6) Uani 1 1 d . . .
F4 F 0.0242(4) 0.9329(5) 0.2306(4) 0.140(6) Uani 1 1 d . . .
C1 C 0.2485(3) 0.7060(3) 0.1302(2) 0.0215(12) Uani 1 1 d . . .
C2 C 0.7294(3) 0.7259(3) 0.1302(2) 0.0221(12) Uani 1 1 d . . .
P1 P 0.36939(7) 0.63879(7) 0.12845(6) 0.0159(4) Uani 1 1 d . . .
P2 P 0.37347(7) 0.71368(7) 0.19095(5) 0.0126(4) Uani 1 1 d . . .
P3 P 0.36174(7) 0.77698(7) 0.12110(5) 0.0145(4) Uani 1 1 d . . .
P4 P 0.09408(8) 0.63630(8) 0.12067(6) 0.0165(5) Uani 1 1 d . . .
P5 P 0.10530(7) 0.70020(7) 0.19041(5) 0.0141(4) Uani 1 1 d . . .
P6 P 0.08733(8) 0.77500(8) 0.12753(6) 0.0176(5) Uani 1 1 d . . .
P7 P 0.79827(8) 0.84097(7) 0.12156(5) 0.0145(4) Uani 1 1 d . . .
P8 P 0.74681(7) 0.84075(7) 0.19128(5) 0.0124(4) Uani 1 1 d . . .
P9 P 0.66127(8) 0.84721(7) 0.12851(5) 0.0151(4) Uani 1 1 d . . .
P10 P 0.79731(8) 0.56534(7) 0.12751(6) 0.0178(5) Uani 1 1 d . . .
P11 P 0.73313(7) 0.57253(7) 0.18999(5) 0.0146(4) Uani 1 1 d . . .
P12 P 0.65741(8) 0.57351(7) 0.12024(6) 0.0168(5) Uani 1 1 d . . .
F15 F 0.4782(5) 0.4979(4) 0.1249(4) 0.070(2) Uani 0.5 1 d D . P
F10 F 0.0185(4) 0.4569(5) 0.1245(4) 0.073(2) Uani 0.5 1 d D U P
F11 F -0.0262(5) 0.3992(4) 0.1007(4) 0.073(2) Uani 0.5 1 d D U P
F14 F 0.4172(4) 0.4571(5) 0.1013(4) 0.070(2) Uani 0.5 1 d D U P
B11 B -0.0243(4) 0.4448(5) 0.1084(4) 0.073(2) Uani 0.5 1 d D U P
B10 B 0.4642(5) 0.4577(4) 0.1083(4) 0.070(2) Uani 0.5 1 d D U P
F12 F -0.0632(5) 0.4543(5) 0.1233(4) 0.073(2) Uani 0.5 1 d D U P
F13 F -0.0289(5) 0.4673(5) 0.0773(3) 0.073(2) Uani 0.5 1 d D U P
F16 F 0.4762(5) 0.4156(4) 0.1227(4) 0.070(2) Uani 0.5 1 d D U P
F17 F 0.4813(5) 0.4594(5) 0.0771(3) 0.070(2) Uani 0.5 1 d D . P

loop_
_atom_site_aniso_label
_atom_site_aniso_U_11
_atom_site_aniso_U_22
_atom_site_aniso_U_33
_atom_site_aniso_U_23
_atom_site_aniso_U_13
_atom_site_aniso_U_12
N1 0.016(2) 0.027(3) 0.020(3) -0.002(2) -0.002(2) -0.001(3)
N2 0.028(3) 0.016(2) 0.023(3) 0.000(2) 0.003(2) -0.002(3)
C3 0.015(4) 0.029(5) 0.019(4) -0.007(4) 0.003(3) -0.001(4)
C4 0.036(6) 0.036(6) 0.026(5) 0.002(4) 0.006(4) -0.004(5)
C5 0.043(7) 0.078(9) 0.017(5) -0.004(6) -0.001(5) -0.012(6)
C6 0.026(6) 0.079(9) 0.019(5) -0.014(6) 0.009(4) 0.009(6)
C7 0.037(7) 0.059(8) 0.029(6) -0.017(5) -0.004(5) 0.011(6)
C8 0.022(5) 0.040(6) 0.026(5) -0.010(4) -0.002(4) 0.005(4)
C9 0.023(5) 0.014(4) 0.021(4) -0.004(3) 0.006(4) 0.000(4)
C10 0.026(5) 0.022(5) 0.031(5) 0.000(4) 0.007(4) -0.006(4)
C11 0.042(7) 0.026(5) 0.042(6) 0.002(5) 0.014(5) -0.016(5)
C12 0.045(6) 0.016(4) 0.023(5) -0.005(4) 0.011(4) -0.011(4)
C13 0.038(6) 0.024(5) 0.026(5) 0.007(4) -0.001(4) 0.009(4)
C14 0.025(5) 0.019(5) 0.025(5) 0.003(4) -0.001(4) -0.002(4)
C15 0.015(4) 0.017(4) 0.016(4) 0.003(3) 0.002(3) 0.000(3)
C16 0.018(5) 0.022(5) 0.025(5) -0.007(4) 0.005(4) 0.002(4)
C17 0.014(5) 0.030(5) 0.034(5) 0.000(4) 0.006(4) 0.005(4)
C18 0.013(4) 0.024(5) 0.029(5) 0.000(4) -0.002(4) -0.007(4)
C19 0.013(4) 0.017(4) 0.018(4) -0.001(3) 0.001(3) -0.003(3)
C20 0.019(5) 0.013(4) 0.017(4) 0.004(3) 0.001(3) -0.002(3)
C21 0.016(4) 0.021(4) 0.010(4) 0.004(3) -0.002(3) -0.004(3)
C22 0.010(4) 0.017(4) 0.025(5) 0.007(4) 0.000(3) -0.005(3)
C23 0.021(5) 0.024(5) 0.022(5) 0.011(4) -0.008(4) -0.009(4)
C24 0.032(5) 0.033(5) 0.010(4) 0.007(4) 0.000(4) -0.014(4)
C25 0.036(6) 0.026(5) 0.023(5) -0.001(4) 0.011(4) -0.001(4)
C26 0.032(5) 0.019(4) 0.015(4) 0.003(4) 0.006(4) 0.001(4)
C27 0.015(4) 0.019(4) 0.007(4) 0.003(3) 0.003(3) 0.001(3)
C28 0.029(5) 0.021(5) 0.014(4) -0.007(4) 0.002(4) -0.005(4)
C29 0.031(5) 0.025(5) 0.017(4) -0.004(4) -0.001(4) -0.008(4)
C30 0.028(5) 0.018(5) 0.030(5) 0.001(4) 0.009(4) -0.004(4)
C31 0.028(5) 0.009(4) 0.019(4) 0.003(3) 0.009(4) -0.002(4)
C32 0.017(4) 0.015(4) 0.015(4) 0.003(3) 0.004(3) 0.005(3)
C33 0.017(5) 0.022(4) 0.018(4) 0.005(4) 0.007(3) 0.002(4)
C34 0.026(5) 0.026(5) 0.021(5) 0.001(4) 0.003(4) 0.006(4)
C35 0.028(6) 0.055(7) 0.034(6) -0.001(5) 0.006(5) 0.012(5)
C36 0.035(6) 0.050(7) 0.044(7) 0.003(5) 0.028(5) 0.013(5)
C37 0.050(7) 0.067(8) 0.018(5) 0.008(5) 0.018(5) 0.022(6)
C38 0.021(5) 0.043(6) 0.019(5) 0.003(4) 0.003(4) 0.008(4)
C39 0.021(5) 0.020(5) 0.019(4) 0.001(4) 0.001(4) 0.003(4)
C40 0.019(5) 0.022(5) 0.021(5) 0.007(4) 0.001(4) 0.000(4)
C41 0.041(6) 0.023(5) 0.024(5) 0.003(4) 0.006(4) 0.006(4)
C42 0.036(6) 0.038(6) 0.032(6) 0.005(5) 0.001(5) 0.014(5)
C43 0.024(5) 0.039(6) 0.029(5) 0.010(4) -0.005(4) 0.011(4)
C44 0.015(5) 0.027(5) 0.024(5) 0.003(4) 0.000(4) 0.003(4)
C45 0.028(5) 0.024(5) 0.016(4) -0.010(4) -0.004(4) -0.004(4)
C46 0.027(6) 0.035(6) 0.031(5) -0.006(4) 0.004(4) 0.006(4)
C47 0.018(5) 0.059(8) 0.046(7) 0.005(6) -0.004(5) 0.011(5)
C48 0.036(7) 0.047(7) 0.051(7) -0.023(6) -0.012(5) 0.016(5)
C49 0.038(7) 0.084(10) 0.030(6) -0.019(6) -0.015(5) 0.007(7)
C50 0.030(6) 0.079(9) 0.023(5) -0.005(6) 0.001(5) 0.004(6)
C51 0.026(5) 0.020(4) 0.014(4) 0.001(3) 0.008(4) 0.000(4)
C52 0.030(5) 0.030(5) 0.021(5) -0.006(4) 0.010(4) -0.005(4)
C53 0.053(7) 0.019(5) 0.021(5) -0.006(4) 0.008(5) -0.002(5)
C54 0.042(6) 0.022(5) 0.019(5) -0.007(4) 0.005(4) 0.006(4)
C55 0.036(6) 0.034(6) 0.028(5) -0.004(4) 0.003(4) 0.011(5)
C56 0.027(5) 0.019(5) 0.020(5) -0.008(4) 0.000(4) 0.005(4)
C57 0.014(4) 0.012(4) 0.017(4) -0.002(3) 0.000(3) -0.001(3)
C58 0.023(5) 0.018(4) 0.020(4) -0.010(4) 0.006(4) -0.004(4)
C59 0.021(5) 0.019(5) 0.033(5) -0.005(4) 0.010(4) -0.007(4)
C60 0.018(5) 0.032(5) 0.021(5) -0.003(4) 0.003(4) -0.005(4)
C61 0.021(5) 0.021(5) 0.023(5) -0.009(4) 0.007(4) -0.003(4)
C62 0.015(4) 0.016(4) 0.013(4) -0.001(3) 0.001(3) 0.000(3)
C63 0.012(4) 0.018(4) 0.014(4) -0.003(3) -0.001(3) -0.006(3)
C64 0.029(5) 0.013(4) 0.021(5) -0.003(3) 0.005(4) -0.008(4)
C65 0.034(6) 0.024(5) 0.018(5) -0.003(4) -0.006(4) 0.002(4)
C66 0.032(5) 0.029(5) 0.012(4) -0.005(4) 0.007(4) -0.008(4)
C67 0.021(5) 0.027(5) 0.024(5) -0.008(4) 0.011(4) -0.010(4)
C68 0.019(5) 0.017(4) 0.023(5) -0.006(4) 0.003(4) -0.009(4)
C69 0.011(4) 0.023(5) 0.020(4) -0.007(4) 0.000(3) -0.004(3)
C70 0.014(4) 0.019(4) 0.024(5) -0.004(4) 0.006(4) -0.004(3)
C71 0.009(4) 0.031(5) 0.033(5) -0.003(4) 0.009(4) -0.006(4)
C72 0.012(5) 0.037(6) 0.031(5) -0.005(4) 0.004(4) 0.008(4)
C73 0.021(5) 0.022(5) 0.024(5) 0.003(4) 0.005(4) 0.004(4)
C74 0.025(5) 0.024(5) 0.009(4) -0.007(3) 0.000(3) -0.001(4)
C75 0.017(5) 0.015(4) 0.028(5) 0.005(4) 0.006(4) -0.005(3)
C76 0.026(5) 0.026(5) 0.021(5) 0.004(4) 0.007(4) 0.006(4)
C77 0.055(7) 0.023(5) 0.014(5) 0.008(4) -0.005(4) 0.004(5)
C78 0.031(6) 0.023(5) 0.038(6) 0.007(4) 0.001(5) -0.004(4)
C79 0.026(5) 0.036(6) 0.040(6) -0.008(5) 0.003(5) -0.007(5)
C80 0.026(5) 0.019(5) 0.033(5) 0.002(4) 0.001(4) -0.002(4)
C81 0.022(5) 0.047(6) 0.018(5) 0.007(4) 0.005(4) 0.002(4)
C82 0.026(6) 0.065(8) 0.025(5) 0.021(5) 0.005(4) 0.005(5)
C83 0.043(7) 0.094(11) 0.036(7) 0.040(7) 0.014(6) 0.025(7)
C84 0.046(8) 0.140(16) 0.012(6) 0.011(8) 0.003(5) 0.040(9)
C85 0.027(6) 0.114(13) 0.023(6) -0.020(7) 0.001(5) 0.010(7)
C86 0.022(5) 0.072(8) 0.021(5) -0.006(5) 0.001(4) 0.005(5)
C87 0.024(5) 0.015(4) 0.013(4) 0.004(3) 0.001(3) 0.009(4)
C88 0.028(5) 0.027(5) 0.022(5) -0.005(4) 0.010(4) 0.002(4)
C89 0.040(6) 0.021(5) 0.033(6) 0.004(4) 0.006(5) 0.006(4)
C90 0.031(6) 0.043(6) 0.031(6) -0.007(5) 0.011(5) 0.014(5)
C91 0.018(5) 0.032(5) 0.034(5) 0.001(4) 0.013(4) 0.006(4)
C92 0.029(5) 0.022(5) 0.019(5) 0.007(4) 0.007(4) 0.003(4)
C93 0.014(4) 0.020(4) 0.017(4) 0.006(3) 0.003(3) 0.001(3)
C94 0.042(6) 0.034(6) 0.015(5) 0.002(4) 0.005(4) 0.008(5)
C95 0.065(8) 0.052(7) 0.017(5) 0.004(5) 0.005(5) 0.014(6)
C96 0.059(8) 0.035(6) 0.037(6) 0.019(5) 0.006(6) 0.014(6)
C97 0.051(7) 0.025(5) 0.042(7) 0.007(5) 0.013(5) 0.005(5)
C98 0.033(6) 0.025(5) 0.016(4) 0.003(4) 0.003(4) 0.007(4)
C99 0.017(4) 0.008(4) 0.015(4) 0.000(3) -0.001(3) 0.003(3)
C100 0.020(5) 0.024(5) 0.020(4) 0.007(4) 0.005(4) 0.001(4)
C101 0.018(5) 0.031(5) 0.026(5) 0.003(4) 0.001(4) -0.003(4)
C102 0.022(5) 0.025(5) 0.026(5) -0.003(4) -0.007(4) -0.004(4)
C103 0.026(5) 0.019(4) 0.019(4) 0.005(4) 0.005(4) -0.003(4)
C104 0.012(4) 0.013(4) 0.013(4) 0.001(3) 0.002(3) -0.003(3)
C105 0.016(4) 0.016(4) 0.016(4) 0.000(3) 0.007(3) -0.005(3)
C106 0.021(5) 0.032(5) 0.023(5) 0.003(4) 0.004(4) -0.002(4)
C107 0.031(5) 0.033(5) 0.022(5) 0.013(4) 0.009(4) -0.003(4)
C108 0.041(6) 0.024(5) 0.015(4) 0.000(4) 0.014(4) -0.009(4)
C109 0.029(5) 0.019(4) 0.026(5) -0.008(4) 0.018(4) -0.015(4)
C110 0.018(4) 0.011(4) 0.024(5) -0.007(3) 0.011(4) -0.008(3)
C111 0.014(4) 0.021(4) 0.007(4) 0.000(3) 0.006(3) 0.000(3)
C112 0.018(5) 0.015(4) 0.024(5) 0.001(4) 0.008(4) -0.001(3)
C113 0.026(5) 0.017(5) 0.037(6) -0.009(4) 0.007(4) 0.004(4)
C114 0.032(5) 0.008(4) 0.033(5) 0.002(4) 0.006(4) 0.000(4)
C115 0.029(5) 0.012(4) 0.020(4) 0.000(3) 0.002(4) 0.004(4)
C116 0.020(5) 0.017(4) 0.019(4) 0.001(3) 0.009(4) -0.003(4)
C117 0.022(5) 0.018(4) 0.014(4) 0.003(3) -0.001(3) -0.002(4)
C118 0.033(6) 0.020(5) 0.025(5) 0.004(4) 0.007(4) -0.003(4)
C119 0.024(5) 0.030(5) 0.026(5) -0.001(4) 0.005(4) -0.007(4)
C120 0.020(5) 0.039(6) 0.025(5) 0.008(4) -0.003(4) -0.009(4)
C121 0.025(5) 0.033(6) 0.032(6) 0.000(4) 0.001(4) -0.006(4)
C122 0.022(5) 0.024(5) 0.032(5) -0.003(4) 0.003(4) -0.002(4)
C123 0.033(5) 0.012(4) 0.017(4) -0.001(3) 0.000(4) -0.001(4)
C124 0.022(5) 0.026(5) 0.027(5) -0.001(4) -0.001(4) 0.004(4)
C125 0.046(7) 0.035(6) 0.028(6) -0.007(5) -0.020(5) 0.013(5)
C126 0.084(10) 0.028(6) 0.013(5) -0.010(4) -0.012(6) 0.009(6)
C127 0.062(8) 0.028(6) 0.020(5) 0.004(4) 0.003(5) -0.004(5)
C128 0.037(6) 0.032(5) 0.023(5) -0.001(4) -0.002(4) -0.001(5)
C129 0.049(7) 0.016(5) 0.024(5) 0.011(4) 0.007(5) 0.003(4)
C130 0.060(8) 0.023(5) 0.022(5) -0.002(4) -0.005(5) 0.007(5)
C131 0.111(13) 0.024(6) 0.022(6) 0.005(4) -0.015(7) 0.005(7)
C132 0.091(8) 0.039(6) 0.028(5) 0.006(5) 0.017(6) 0.007(6)
C133 0.110(13) 0.043(7) 0.040(7) 0.011(6) 0.046(8) 0.016(8)
C134 0.065(8) 0.026(5) 0.023(5) 0.003(4) 0.020(5) 0.006(5)
C135 0.030(5) 0.018(4) 0.018(4) -0.001(3) 0.010(4) -0.001(4)
C136 0.029(5) 0.023(5) 0.030(5) 0.001(4) 0.006(4) 0.006(4)
C137 0.023(5) 0.030(5) 0.033(6) 0.001(4) 0.005(4) 0.004(4)
C138 0.022(5) 0.035(6) 0.037(6) -0.007(5) 0.012(4) -0.013(4)
C139 0.031(6) 0.024(5) 0.047(7) -0.005(5) 0.006(5) -0.007(4)
C140 0.022(5) 0.022(5) 0.039(6) -0.002(4) 0.005(4) 0.002(4)
C141 0.016(4) 0.014(4) 0.025(5) 0.004(3) 0.000(4) -0.004(3)
C142 0.037(6) 0.014(4) 0.017(4) -0.002(3) 0.001(4) 0.000(4)
C143 0.036(6) 0.009(4) 0.030(5) -0.001(4) 0.005(4) 0.004(4)
C144 0.028(5) 0.022(5) 0.032(5) 0.008(4) -0.005(4) 0.008(4)
C145 0.019(5) 0.013(4) 0.021(4) 0.003(3) -0.002(4) -0.002(3)
C146 0.013(4) 0.015(4) 0.021(4) -0.004(3) -0.003(3) -0.003(3)
C147 0.015(4) 0.019(4) 0.013(4) 0.006(3) -0.005(3) -0.009(3)
C148 0.023(5) 0.009(4) 0.022(5) 0.003(3) -0.002(4) -0.007(3)
C149 0.021(5) 0.023(5) 0.023(5) 0.013(4) -0.010(4) -0.011(4)
C150 0.028(5) 0.029(5) 0.013(4) 0.002(4) -0.003(4) -0.011(4)
C151 0.030(6) 0.035(6) 0.021(5) -0.003(4) 0.005(4) -0.009(4)
C152 0.019(5) 0.034(5) 0.013(4) -0.005(4) -0.005(3) 0.003(4)
C153 0.024(5) 0.010(4) 0.016(4) -0.001(3) -0.002(4) 0.001(3)
C154 0.017(4) 0.013(4) 0.018(4) 0.000(3) -0.001(3) -0.003(3)
C155 0.024(5) 0.025(5) 0.022(5) 0.005(4) 0.003(4) -0.006(4)
C156 0.017(5) 0.030(5) 0.027(5) -0.008(4) 0.003(4) -0.008(4)
C157 0.018(5) 0.020(4) 0.018(4) -0.004(3) -0.005(4) -0.003(4)
C158 0.019(5) 0.013(4) 0.019(4) -0.003(3) 0.000(3) 0.000(3)
C159 0.019(5) 0.023(5) 0.020(5) -0.003(4) -0.004(4) 0.002(4)
C160 0.041(6) 0.024(5) 0.034(6) -0.003(4) 0.012(5) 0.007(5)
C161 0.056(8) 0.022(5) 0.048(7) -0.005(5) 0.008(6) 0.013(5)
C162 0.044(7) 0.037(7) 0.054(8) -0.020(6) -0.020(6) 0.013(5)
C163 0.086(10) 0.050(8) 0.018(5) -0.017(5) -0.012(6) 0.015(7)
C164 0.085(10) 0.029(6) 0.021(5) -0.006(4) -0.013(6) 0.008(6)
C165 0.020(5) 0.021(4) 0.017(4) 0.008(3) -0.002(4) 0.007(4)
C166 0.030(5) 0.023(5) 0.017(4) -0.004(4) 0.000(4) 0.002(4)
C167 0.029(6) 0.030(5) 0.028(5) -0.005(4) 0.003(4) 0.010(4)
C168 0.035(6) 0.038(6) 0.028(5) 0.007(5) 0.001(5) 0.012(5)
C169 0.022(5) 0.040(6) 0.031(6) 0.004(5) -0.006(4) 0.000(4)
C170 0.021(5) 0.030(5) 0.030(5) 0.004(4) -0.008(4) -0.004(4)
Ag1 0.0122(3) 0.0176(3) 0.0209(3) 0.0005(3) 0.0002(2) 0.0009(3)
Ag2 0.0138(3) 0.0201(3) 0.0216(3) -0.0030(3) 0.0057(3) -0.0010(3)
Ag3 0.0218(4) 0.0095(3) 0.0229(3) -0.0026(2) 0.0042(3) 0.0002(3)
Ag4 0.0197(4) 0.0118(3) 0.0210(3) 0.0028(2) 0.0000(3) -0.0004(3)
B1 0.080(18) 0.026(10) 0.092(19) 0.000 0.016(15) 0.000
B2 0.030(12) 0.071(16) 0.10(2) 0.000 0.004(12) 0.000
F1 0.161(12) 0.112(9) 0.176(13) 0.098(9) 0.077(10) 0.089(9)
F2 0.127(10) 0.110(9) 0.146(11) -0.090(8) -0.040(8) 0.056(7)
F3 0.080(7) 0.139(10) 0.157(12) -0.056(9) -0.060(8) 0.064(7)
F4 0.128(10) 0.162(12) 0.157(12) 0.071(10) 0.110(10) 0.094(9)
C1 0.016(2) 0.027(3) 0.020(3) -0.002(2) -0.002(2) -0.001(3)
C2 0.028(3) 0.016(2) 0.023(3) 0.000(2) 0.003(2) -0.002(3)
P1 0.0149(11) 0.0162(11) 0.0167(11) -0.0028(8) 0.0020(9) -0.0008(9)
P2 0.0123(10) 0.0139(10) 0.0116(10) 0.0014(8) 0.0015(8) -0.0002(8)
P3 0.0142(11) 0.0158(10) 0.0139(10) 0.0019(8) 0.0031(8) 0.0017(8)
P4 0.0174(11) 0.0192(11) 0.0132(10) -0.0050(8) 0.0033(9) -0.0026(9)
P5 0.0124(10) 0.0179(11) 0.0123(10) -0.0048(8) 0.0027(8) -0.0028(8)
P6 0.0137(11) 0.0219(11) 0.0178(11) -0.0008(9) 0.0045(9) -0.0008(9)
P7 0.0183(11) 0.0135(10) 0.0126(10) 0.0010(8) 0.0052(8) 0.0032(9)
P8 0.0152(11) 0.0102(10) 0.0121(10) 0.0008(8) 0.0034(8) -0.0002(8)
P9 0.0193(12) 0.0122(10) 0.0134(10) -0.0006(8) 0.0008(8) -0.0004(8)
P10 0.0207(12) 0.0125(10) 0.0202(11) 0.0002(9) 0.0027(9) -0.0005(9)
P11 0.0165(11) 0.0118(10) 0.0138(10) 0.0015(8) -0.0039(8) -0.0011(8)
P12 0.0209(12) 0.0145(11) 0.0133(10) -0.0002(8) -0.0042(9) 0.0009(9)
F15 0.063(4) 0.067(4) 0.083(4) -0.002(4) 0.021(4) 0.014(3)
F10 0.072(4) 0.065(4) 0.083(4) 0.010(3) 0.012(3) 0.009(3)
F11 0.072(4) 0.065(4) 0.083(4) 0.010(3) 0.012(3) 0.009(3)
F14 0.063(4) 0.067(4) 0.083(4) -0.002(4) 0.021(4) 0.014(3)
B11 0.072(4) 0.065(4) 0.083(4) 0.010(3) 0.012(3) 0.009(3)
B10 0.063(4) 0.067(4) 0.083(4) -0.002(4) 0.021(4) 0.014(3)
F12 0.072(4) 0.065(4) 0.083(4) 0.010(3) 0.012(3) 0.009(3)
F13 0.072(4) 0.065(4) 0.083(4) 0.010(3) 0.012(3) 0.009(3)
F16 0.063(4) 0.067(4) 0.083(4) -0.002(4) 0.021(4) 0.014(3)
F17 0.063(4) 0.067(4) 0.083(4) -0.002(4) 0.021(4) 0.014(3)

loop_
_atom_type_symbol
_atom_type_description
_atom_type_scat_dispersion_real
_atom_type_scat_dispersion_imag
_atom_type_scat_source
C C 0.0033 0.0016 'International Tables Vol C Tables 4.2.6.8 and 6.1.1.4'
H H 0.0000 0.0000 'International Tables Vol C Tables 4.2.6.8 and 6.1.1.4'
Ag Ag -0.8971 1.1015 'International Tables Vol C Tables 4.2.6.8 and 6.1.1.4'
B B 0.0013 0.0007 'International Tables Vol C Tables 4.2.6.8 and 6.1.1.4'
F F 0.0171 0.0103 'International Tables Vol C Tables 4.2.6.8 and 6.1.1.4'
N N 0.0061 0.0033 'International Tables Vol C Tables 4.2.6.8 and 6.1.1.4'
P P 0.1023 0.0942 'International Tables Vol C Tables 4.2.6.8 and 6.1.1.4'

loop_
_geom_angle_atom_site_label_1
_geom_angle_atom_site_label_2
_geom_angle_atom_site_label_3
_geom_angle
_geom_angle_site_symmetry_1
_geom_angle_site_symmetry_3
C1 N1 Ag2 175.0(8) . .
C2 N2 Ag4 175.7(8) . .
C8 C3 C4 119.6(9) . .
C8 C3 P1 123.2(8) . .
C4 C3 P1 117.2(7) . .
C5 C4 C3 119.7(11) . .
C5 C4 H4 120.2 . .
C3 C4 H4 120.2 . .
C6 C5 C4 120.8(12) . .
C6 C5 H5 119.6 . .
C4 C5 H5 119.6 . .
C5 C6 C7 120.9(10) . .
C5 C6 H6 119.5 . .
C7 C6 H6 119.5 . .
C6 C7 C8 119.7(11) . .
C6 C7 H7 120.1 . .
C8 C7 H7 120.1 . .
C7 C8 C3 119.3(11) . .
C7 C8 H8 120.3 . .
C3 C8 H8 120.3 . .
C10 C9 C14 119.6(8) . .
C10 C9 P1 118.2(7) . .
C14 C9 P1 122.2(7) . .
C9 C10 C11 120.3(10) . .
C9 C10 H10 119.9 . .
C11 C10 H10 119.9 . .
C10 C11 C12 119.5(10) . .
C10 C11 H11 120.2 . .
C12 C11 H11 120.2 . .
C13 C12 C11 120.4(9) . .
C13 C12 H12 119.8 . .
C11 C12 H12 119.8 . .
C14 C13 C12 120.3(9) . .
C14 C13 H13 119.9 . .
C12 C13 H13 119.9 . .
C13 C14 C9 119.8(9) . .
C13 C14 H14 120.1 . .
C9 C14 H14 120.1 . .
C20 C15 C16 119.8(8) . .
C20 C15 P1 119.9(6) . .
C16 C15 P1 120.3(6) . .
C17 C16 C15 120.3(8) . .
C17 C16 H16 119.8 . .
C15 C16 H16 119.8 . .
C16 C17 C18 120.3(9) . .
C16 C17 H17 119.8 . .
C18 C17 H17 119.8 . .
C17 C18 C19 120.0(8) . .
C17 C18 H18 120.0 . .
C19 C18 H18 120.0 . .
C18 C19 C20 120.6(8) . .
C18 C19 H19 119.7 . .
C20 C19 H19 119.7 . .
C15 C20 C19 118.9(8) . .
C15 C20 P2 122.0(6) . .
C19 C20 P2 119.1(6) . .
C26 C21 C22 119.1(8) . .
C26 C21 P2 119.5(6) . .
C22 C21 P2 121.1(7) . .
C23 C22 C21 119.4(9) . .
C23 C22 H22 120.3 . .
C21 C22 H22 120.3 . .
C24 C23 C22 121.4(9) . .
C24 C23 H23 119.3 . .
C22 C23 H23 119.3 . .
C23 C24 C25 119.8(8) . .
C23 C24 H24 120.1 . .
C25 C24 H24 120.1 . .
C24 C25 C26 118.8(9) . .
C24 C25 H25 120.6 . .
C26 C25 H25 120.6 . .
C21 C26 C25 121.4(9) . .
C21 C26 H26 119.3 . .
C25 C26 H26 119.3 . .
C28 C27 C32 118.5(8) . .
C28 C27 P2 121.8(6) . .
C32 C27 P2 119.6(6) . .
C29 C28 C27 121.4(8) . .
C29 C28 H28 119.3 . .
C27 C28 H28 119.3 . .
C28 C29 C30 119.1(8) . .
C28 C29 H29 120.5 . .
C30 C29 H29 120.5 . .
C31 C30 C29 119.9(8) . .
C31 C30 H30 120.0 . .
C29 C30 H30 120.0 . .
C30 C31 C32 121.8(8) . .
C30 C31 H31 119.1 . .
C32 C31 H31 119.1 . .
C31 C32 C27 119.2(8) . .
C31 C32 P3 119.4(6) . .
C27 C32 P3 121.4(6) . .
C38 C33 C34 120.3(8) . .
C38 C33 P3 118.1(7) . .
C34 C33 P3 121.5(7) . .
C33 C34 C35 121.4(9) . .
C33 C34 H34 119.3 . .
C35 C34 H34 119.3 . .
C36 C35 C34 119.3(10) . .
C36 C35 H35 120.3 . .
C34 C35 H35 120.3 . .
C35 C36 C37 118.7(10) . .
C35 C36 H36 120.6 . .
C37 C36 H36 120.6 . .
C36 C37 C38 121.2(10) . .
C36 C37 H37 119.4 . .
C38 C37 H37 119.4 . .
C33 C38 C37 119.0(9) . .
C33 C38 H38 120.5 . .
C37 C38 H38 120.5 . .
C40 C39 C44 119.3(8) . .
C40 C39 P3 122.9(7) . .
C44 C39 P3 117.8(7) . .
C41 C40 C39 118.5(9) . .
C41 C40 H40 120.7 . .
C39 C40 H40 120.7 . .
C42 C41 C40 122.4(10) . .
C42 C41 H41 118.8 . .
C40 C41 H41 118.8 . .
C41 C42 C43 119.8(10) . .
C41 C42 H42 120.1 . .
C43 C42 H42 120.1 . .
C42 C43 C44 119.8(10) . .
C42 C43 H43 120.1 . .
C44 C43 H43 120.1 . .
C43 C44 C39 120.3(9) . .
C43 C44 H44 119.9 . .
C39 C44 H44 119.9 . .
C46 C45 C50 119.6(9) . .
C46 C45 P4 122.9(7) . .
C50 C45 P4 117.4(8) . .
C45 C46 C47 121.3(10) . .
C45 C46 H46 119.3 . .
C47 C46 H46 119.3 . .
C46 C47 C48 120.1(11) . .
C46 C47 H47 120.0 . .
C48 C47 H47 120.0 . .
C47 C48 C49 119.7(10) . .
C47 C48 H48 120.2 . .
C49 C48 H48 120.2 . .
C50 C49 C48 118.9(11) . .
C50 C49 H49 120.6 . .
C48 C49 H49 120.6 . .
C49 C50 C45 120.4(11) . .
C49 C50 H50 119.8 . .
C45 C50 H50 119.8 . .
C52 C51 C56 118.7(8) . .
C52 C51 P4 123.7(7) . .
C56 C51 P4 117.5(7) . .
C53 C52 C51 120.2(10) . .
C53 C52 H52 119.9 . .
C51 C52 H52 119.9 . .
C54 C53 C52 121.1(9) . .
C54 C53 H53 119.5 . .
C52 C53 H53 119.5 . .
C53 C54 C55 118.3(9) . .
C53 C54 H54 120.8 . .
C55 C54 H54 120.8 . .
C56 C55 C54 121.3(10) . .
C56 C55 H55 119.3 . .
C54 C55 H55 119.3 . .
C55 C56 C51 120.3(9) . .
C55 C56 H56 119.8 . .
C51 C56 H56 119.8 . .
C58 C57 C62 116.6(8) . .
C58 C57 P4 120.7(6) . .
C62 C57 P4 122.7(6) . .
C59 C58 C57 122.4(8) . .
C59 C58 H58 118.8 . .
C57 C58 H58 118.8 . .
C58 C59 C60 120.7(8) . .
C58 C59 H59 119.7 . .
C60 C59 H59 119.7 . .
C61 C60 C59 118.6(9) . .
C61 C60 H60 120.7 . .
C59 C60 H60 120.7 . .
C62 C61 C60 121.7(8) . .
C62 C61 H61 119.1 . .
C60 C61 H61 119.1 . .
C61 C62 C57 120.0(8) . .
C61 C62 P5 121.7(6) . .
C57 C62 P5 118.2(6) . .
C64 C63 C68 118.4(8) . .
C64 C63 P5 119.4(6) . .
C68 C63 P5 121.8(7) . .
C65 C64 C63 120.8(8) . .
C65 C64 H64 119.6 . .
C63 C64 H64 119.6 . .
C66 C65 C64 120.3(9) . .
C66 C65 H65 119.8 . .
C64 C65 H65 119.8 . .
C65 C66 C67 119.3(8) . .
C65 C66 H66 120.4 . .
C67 C66 H66 120.4 . .
C66 C67 C68 120.9(9) . .
C66 C67 H67 119.5 . .
C68 C67 H67 119.5 . .
C67 C68 C63 120.2(9) . .
C67 C68 H68 119.9 . .
C63 C68 H68 119.9 . .
C74 C69 C70 118.5(8) . .
C74 C69 P5 122.1(7) . .
C70 C69 P5 119.4(7) . .
C71 C70 C69 121.0(9) . .
C71 C70 H70 119.5 . .
C69 C70 H70 119.5 . .
C72 C71 C70 119.8(8) . .
C72 C71 H71 120.1 . .
C70 C71 H71 120.1 . .
C71 C72 C73 119.4(8) . .
C71 C72 H72 120.3 . .
C73 C72 H72 120.3 . .
C74 C73 C72 120.8(9) . .
C74 C73 H73 119.6 . .
C72 C73 H73 119.6 . .
C73 C74 C69 120.5(8) . .
C73 C74 P6 119.8(7) . .
C69 C74 P6 119.6(7) . .
C76 C75 C80 118.0(9) . .
C76 C75 P6 123.5(7) . .
C80 C75 P6 118.5(7) . .
C77 C76 C75 121.4(9) . .
C77 C76 H76 119.3 . .
C75 C76 H76 119.3 . .
C78 C77 C76 119.7(10) . .
C78 C77 H77 120.2 . .
C76 C77 H77 120.2 . .
C77 C78 C79 119.8(10) . .
C77 C78 H78 120.1 . .
C79 C78 H78 120.1 . .
C80 C79 C78 120.5(10) . .
C80 C79 H79 119.7 . .
C78 C79 H79 119.7 . .
C79 C80 C75 120.3(9) . .
C79 C80 H80 119.8 . .
C75 C80 H80 119.8 . .
C86 C81 C82 119.0(10) . .
C86 C81 P6 117.9(9) . .
C82 C81 P6 123.1(8) . .
C81 C82 C83 118.5(12) . .
C81 C82 H82 120.8 . .
C83 C82 H82 120.8 . .
C84 C83 C82 121.0(14) . .
C84 C83 H83 119.5 . .
C82 C83 H83 119.5 . .
C85 C84 C83 118.8(11) . .
C85 C84 H84 120.6 . .
C83 C84 H84 120.6 . .
C84 C85 C86 121.8(13) . .
C84 C85 H85 119.1 . .
C86 C85 H85 119.1 . .
C85 C86 C81 120.7(13) . .
C85 C86 H86 119.6 . .
C81 C86 H86 119.6 . .
C92 C87 C88 120.0(8) . .
C92 C87 P7 122.7(7) . .
C88 C87 P7 117.3(7) . .
C89 C88 C87 119.6(9) . .
C89 C88 H88 120.2 . .
C87 C88 H88 120.2 . .
C90 C89 C88 119.8(9) . .
C90 C89 H89 120.1 . .
C88 C89 H89 120.1 . .
C91 C90 C89 120.4(9) . .
C91 C90 H90 119.8 . .
C89 C90 H90 119.8 . .
C90 C91 C92 120.2(9) . .
C90 C91 H91 119.9 . .
C92 C91 H91 119.9 . .
C87 C92 C91 119.9(9) . .
C87 C92 H92 120.1 . .
C91 C92 H92 120.1 . .
C98 C93 C94 117.4(8) . .
C98 C93 P7 123.6(7) . .
C94 C93 P7 119.0(7) . .
C95 C94 C93 120.7(10) . .
C95 C94 H94 119.6 . .
C93 C94 H94 119.6 . .
C94 C95 C96 120.1(10) . .
C94 C95 H95 119.9 . .
C96 C95 H95 119.9 . .
C97 C96 C95 120.1(10) . .
C97 C96 H96 119.9 . .
C95 C96 H96 119.9 . .
C96 C97 C98 120.4(10) . .
C96 C97 H97 119.8 . .
C98 C97 H97 119.8 . .
C97 C98 C93 121.3(9) . .
C97 C98 H98 119.4 . .
C93 C98 H98 119.4 . .
C100 C99 C104 119.9(7) . .
C100 C99 P7 118.3(6) . .
C104 C99 P7 121.8(6) . .
C99 C100 C101 119.3(8) . .
C99 C100 H100 120.3 . .
C101 C100 H100 120.3 . .
C102 C101 C100 121.0(9) . .
C102 C101 H101 119.5 . .
C100 C101 H101 119.5 . .
C101 C102 C103 119.7(9) . .
C101 C102 H102 120.1 . .
C103 C102 H102 120.1 . .
C102 C103 C104 121.9(8) . .
C102 C103 H103 119.0 . .
C104 C103 H103 119.0 . .
C99 C104 C103 118.0(7) . .
C99 C104 P8 119.5(6) . .
C103 C104 P8 122.4(6) . .
C110 C105 C106 119.4(8) . .
C110 C105 P8 121.9(7) . .
C106 C105 P8 118.4(7) . .
C107 C106 C105 120.5(9) . .
C107 C106 H106 119.8 . .
C105 C106 H106 119.8 . .
C108 C107 C106 119.4(9) . .
C108 C107 H107 120.3 . .
C106 C107 H107 120.3 . .
C109 C108 C107 120.1(8) . .
C109 C108 H108 119.9 . .
C107 C108 H108 119.9 . .
C108 C109 C110 121.0(9) . .
C108 C109 H109 119.5 . .
C110 C109 H109 119.5 . .
C105 C110 C109 119.3(9) . .
C105 C110 H110 120.3 . .
C109 C110 H110 120.3 . .
C112 C111 C116 119.5(8) . .
C112 C111 P8 119.5(6) . .
C116 C111 P8 121.0(6) . .
C113 C112 C111 120.7(9) . .
C113 C112 H112 119.6 . .
C111 C112 H112 119.6 . .
C112 C113 C114 121.6(9) . .
C112 C113 H113 119.2 . .
C114 C113 H113 119.2 . .
C113 C114 C115 118.2(8) . .
C113 C114 H114 120.9 . .
C115 C114 H114 120.9 . .
C116 C115 C114 121.7(9) . .
C116 C115 H115 119.1 . .
C114 C115 H115 119.1 . .
C115 C116 C111 118.3(8) . .
C115 C116 P9 121.3(7) . .
C111 C116 P9 120.4(7) . .
C118 C117 C122 118.9(8) . .
C118 C117 P9 123.9(7) . .
C122 C117 P9 117.2(7) . .
C117 C118 C119 120.7(9) . .
C117 C118 H118 119.7 . .
C119 C118 H118 119.7 . .
C118 C119 C120 120.2(10) . .
C118 C119 H119 119.9 . .
C120 C119 H119 119.9 . .
C121 C120 C119 119.7(9) . .
C121 C120 H120 120.1 . .
C119 C120 H120 120.1 . .
C122 C121 C120 119.9(10) . .
C122 C121 H121 120.1 . .
C120 C121 H121 120.1 . .
C121 C122 C117 120.6(9) . .
C121 C122 H122 119.7 . .
C117 C122 H122 119.7 . .
C124 C123 C128 119.2(9) . .
C124 C123 P9 124.2(7) . .
C128 C123 P9 116.6(7) . .
C123 C124 C125 120.7(10) . .
C123 C124 H124 119.7 . .
C125 C124 H124 119.7 . .
C126 C125 C124 119.4(11) . .
C126 C125 H125 120.3 . .
C124 C125 H125 120.3 . .
C125 C126 C127 120.3(10) . .
C125 C126 H126 119.9 . .
C127 C126 H126 119.9 . .
C128 C127 C126 120.4(11) . .
C128 C127 H127 119.8 . .
C126 C127 H127 119.8 . .
C127 C128 C123 120.0(10) . .
C127 C128 H128 120.0 . .
C123 C128 H128 120.0 . .
C130 C129 C134 119.0(10) . .
C130 C129 P10 117.2(9) . .
C134 C129 P10 123.8(8) . .
C131 C130 C129 119.6(12) . .
C131 C130 H130 120.2 . .
C129 C130 H130 120.2 . .
C132 C131 C130 121.2(13) . .
C132 C131 H131 119.4 . .
C130 C131 H131 119.4 . .
C131 C132 C133 121.2(12) . .
C131 C132 H132 119.4 . .
C133 C132 H132 119.4 . .
C134 C133 C132 119.0(14) . .
C134 C133 H133 120.5 . .
C132 C133 H133 120.5 . .
C133 C134 C129 120.0(13) . .
C133 C134 H134 120.0 . .
C129 C134 H134 120.0 . .
C136 C135 C140 119.2(9) . .
C136 C135 P10 122.6(7) . .
C140 C135 P10 118.3(7) . .
C135 C136 C137 120.5(9) . .
C135 C136 H136 119.7 . .
C137 C136 H136 119.7 . .
C138 C137 C136 119.8(9) . .
C138 C137 H137 120.1 . .
C136 C137 H137 120.1 . .
C139 C138 C137 120.0(9) . .
C139 C138 H138 120.0 . .
C137 C138 H138 120.0 . .
C138 C139 C140 120.5(9) . .
C138 C139 H139 119.8 . .
C140 C139 H139 119.8 . .
C135 C140 C139 120.0(9) . .
C135 C140 H140 120.0 . .
C139 C140 H140 120.0 . .
C142 C141 C146 120.2(8) . .
C142 C141 P10 120.4(7) . .
C146 C141 P10 119.4(6) . .
C141 C142 C143 120.4(9) . .
C141 C142 H142 119.8 . .
C143 C142 H142 119.8 . .
C142 C143 C144 119.9(8) . .
C142 C143 H143 120.0 . .
C144 C143 H143 120.0 . .
C145 C144 C143 119.5(9) . .
C145 C144 H144 120.3 . .
C143 C144 H144 120.3 . .
C146 C145 C144 121.3(9) . .
C146 C145 H145 119.4 . .
C144 C145 H145 119.4 . .
C145 C146 C141 118.6(8) . .
C145 C146 P11 119.2(7) . .
C141 C146 P11 122.2(6) . .
C152 C147 C148 119.3(8) . .
C152 C147 P11 119.5(6) . .
C148 C147 P11 120.8(7) . .
C147 C148 C149 119.4(9) . .
C147 C148 H148 120.3 . .
C149 C148 H148 120.3 . .
C150 C149 C148 120.6(9) . .
C150 C149 H149 119.7 . .
C148 C149 H149 119.7 . .
C151 C150 C149 120.4(9) . .
C151 C150 H150 119.8 . .
C149 C150 H150 119.8 . .
C150 C151 C152 119.1(9) . .
C150 C151 H151 120.4 . .
C152 C151 H151 120.4 . .
C147 C152 C151 121.2(9) . .
C147 C152 H152 119.4 . .
C151 C152 H152 119.4 . .
C154 C153 C158 117.5(8) . .
C154 C153 P11 122.7(6) . .
C158 C153 P11 119.7(7) . .
C155 C154 C153 122.8(8) . .
C155 C154 H154 118.6 . .
C153 C154 H154 118.6 . .
C154 C155 C156 119.2(8) . .
C154 C155 H155 120.4 . .
C156 C155 H155 120.4 . .
C157 C156 C155 119.9(8) . .
C157 C156 H156 120.1 . .
C155 C156 H156 120.1 . .
C156 C157 C158 121.1(8) . .
C156 C157 H157 119.4 . .
C158 C157 H157 119.4 . .
C153 C158 C157 119.4(8) . .
C153 C158 P12 121.7(7) . .
C157 C158 P12 119.0(6) . .
C160 C159 C164 118.4(9) . .
C160 C159 P12 122.6(7) . .
C164 C159 P12 119.0(7) . .
C159 C160 C161 120.6(10) . .
C159 C160 H160 119.7 . .
C161 C160 H160 119.7 . .
C162 C161 C160 119.7(11) . .
C162 C161 H161 120.1 . .
C160 C161 H161 120.1 . .
C163 C162 C161 119.2(10) . .
C163 C162 H162 120.4 . .
C161 C162 H162 120.4 . .
C162 C163 C164 121.7(11) . .
C162 C163 H163 119.2 . .
C164 C163 H163 119.2 . .
C163 C164 C159 120.3(11) . .
C163 C164 H164 119.9 . .
C159 C164 H164 119.9 . .
C170 C165 C166 119.3(8) . .
C170 C165 P12 123.7(7) . .
C166 C165 P12 117.0(7) . .
C167 C166 C165 119.6(9) . .
C167 C166 H166 120.2 . .
C165 C166 H166 120.2 . .
C168 C167 C166 120.6(10) . .
C168 C167 H167 119.7 . .
C166 C167 H167 119.7 . .
C167 C168 C169 120.1(10) . .
C167 C168 H168 119.9 . .
C169 C168 H168 119.9 . .
C168 C169 C170 119.6(10) . .
C168 C169 H169 120.2 . .
C170 C169 H169 120.2 . .
C165 C170 C169 120.7(9) . .
C165 C170 H170 119.7 . .
C169 C170 H170 119.7 . .
C1 Ag1 P1 125.4(3) . .
C1 Ag1 P3 119.7(3) . .
P1 Ag1 P3 111.11(7) . .
C1 Ag1 P2 123.3(2) . .
P1 Ag1 P2 81.52(7) . .
P3 Ag1 P2 81.18(7) . .
N1 Ag2 P6 125.3(2) . .
N1 Ag2 P4 119.1(2) . .
P6 Ag2 P4 111.77(8) . .
N1 Ag2 P5 123.0(2) . .
P6 Ag2 P5 81.78(7) . .
P4 Ag2 P5 81.58(7) . .
C2 Ag3 P9 125.4(3) . .
C2 Ag3 P7 118.8(3) . .
P9 Ag3 P7 111.77(7) . .
C2 Ag3 P8 123.6(2) . .
P9 Ag3 P8 82.05(7) . .
P7 Ag3 P8 81.44(7) . .
N2 Ag4 P10 125.4(2) . .
N2 Ag4 P12 119.1(2) . .
P10 Ag4 P12 111.96(8) . .
N2 Ag4 P11 122.7(2) . .
P10 Ag4 P11 81.62(7) . .
P12 Ag4 P11 81.48(7) . .
F2 B1 F2 109(2) . 2
F2 B1 F1 109.8(8) . .
F2 B1 F1 110.8(8) 2 .
F2 B1 F1 110.8(8) . 2
F2 B1 F1 109.8(8) 2 2
F1 B1 F1 107(2) . 2
F4 B2 F4 113(2) 2 .
F4 B2 F3 110.2(8) 2 2
F4 B2 F3 107.4(10) . 2
F4 B2 F3 107.4(10) 2 .
F4 B2 F3 110.2(8) . .
F3 B2 F3 108(2) 2 .
N1 C1 Ag1 175.2(8) . .
N2 C2 Ag3 175.6(8) . .
C3 P1 C9 105.0(4) . .
C3 P1 C15 103.8(4) . .
C9 P1 C15 102.1(4) . .
C3 P1 Ag1 124.1(3) . .
C9 P1 Ag1 115.3(3) . .
C15 P1 Ag1 103.7(3) . .
C21 P2 C27 104.9(4) . .
C21 P2 C20 104.2(4) . .
C27 P2 C20 100.7(4) . .
C21 P2 Ag1 133.7(3) . .
C27 P2 Ag1 106.8(3) . .
C20 P2 Ag1 102.1(3) . .
C39 P3 C33 102.2(4) . .
C39 P3 C32 104.6(4) . .
C33 P3 C32 102.8(4) . .
C39 P3 Ag1 116.9(3) . .
C33 P3 Ag1 121.7(3) . .
C32 P3 Ag1 106.6(3) . .
C51 P4 C57 104.3(4) . .
C51 P4 C45 103.6(4) . .
C57 P4 C45 102.7(4) . .
C51 P4 Ag2 118.4(3) . .
C57 P4 Ag2 106.8(3) . .
C45 P4 Ag2 119.1(3) . .
C63 P5 C69 103.6(4) . .
C63 P5 C62 105.2(4) . .
C69 P5 C62 100.1(4) . .
C63 P5 Ag2 134.1(3) . .
C69 P5 Ag2 102.3(3) . .
C62 P5 Ag2 106.7(3) . .
C75 P6 C81 104.5(5) . .
C75 P6 C74 102.2(4) . .
C81 P6 C74 103.1(4) . .
C75 P6 Ag2 115.2(3) . .
C81 P6 Ag2 125.4(3) . .
C74 P6 Ag2 103.4(3) . .
C93 P7 C87 103.1(4) . .
C93 P7 C99 102.4(4) . .
C87 P7 C99 104.7(4) . .
C93 P7 Ag3 121.1(3) . .
C87 P7 Ag3 117.1(3) . .
C99 P7 Ag3 106.4(3) . .
C105 P8 C104 105.2(4) . .
C105 P8 C111 103.4(4) . .
C104 P8 C111 101.1(4) . .
C105 P8 Ag3 134.2(3) . .
C104 P8 Ag3 106.4(3) . .
C111 P8 Ag3 102.0(3) . .
C123 P9 C116 103.1(4) . .
C123 P9 C117 104.3(4) . .
C116 P9 C117 102.0(4) . .
C123 P9 Ag3 124.5(3) . .
C116 P9 Ag3 103.3(3) . .
C117 P9 Ag3 116.6(3) . .
C129 P10 C135 104.0(5) . .
C129 P10 C141 103.2(4) . .
C135 P10 C141 102.6(4) . .
C129 P10 Ag4 125.4(3) . .
C135 P10 Ag4 115.2(3) . .
C141 P10 Ag4 103.6(3) . .
C153 P11 C147 105.0(4) . .
C153 P11 C146 101.0(4) . .
C147 P11 C146 103.7(4) . .
C153 P11 Ag4 106.5(3) . .
C147 P11 Ag4 133.8(3) . .
C146 P11 Ag4 102.4(3) . .
C159 P12 C165 104.0(4) . .
C159 P12 C158 103.1(4) . .
C165 P12 C158 104.2(4) . .
C159 P12 Ag4 118.5(3) . .
C165 P12 Ag4 118.7(3) . .
C158 P12 Ag4 106.5(3) . .
F13 B11 F11 106.6(10) . .
F13 B11 F10 104.6(9) . .
F11 B11 F10 111.1(10) . .
F13 B11 F12 106.2(10) . .
F11 B11 F12 106.1(9) . .
F10 B11 F12 121.3(11) . .
F17 B10 F14 107.9(10) . .
F17 B10 F15 104.8(9) . .
F14 B10 F15 109.5(10) . .
F17 B10 F16 106.4(9) . .
F14 B10 F16 105.4(9) . .
F15 B10 F16 122.1(11) . .

loop_
_geom_bond_atom_site_label_1
_geom_bond_atom_site_label_2
_geom_bond_distance
_geom_bond_site_symmetry_2
N1 C1 1.149(12) .
N1 Ag2 2.164(8) .
N2 C2 1.131(12) .
N2 Ag4 2.155(7) .
C3 C8 1.394(14) .
C3 C4 1.403(14) .
C3 P1 1.818(9) .
C4 C5 1.371(15) .
C4 H4 0.9500 .
C5 C6 1.358(18) .
C5 H5 0.9500 .
C6 C7 1.380(18) .
C6 H6 0.9500 .
C7 C8 1.395(15) .
C7 H7 0.9500 .
C8 H8 0.9500 .
C9 C10 1.376(13) .
C9 C14 1.418(13) .
C9 P1 1.827(9) .
C10 C11 1.392(13) .
C10 H10 0.9500 .
C11 C12 1.397(16) .
C11 H11 0.9500 .
C12 C13 1.378(15) .
C12 H12 0.9500 .
C13 C14 1.374(13) .
C13 H13 0.9500 .
C14 H14 0.9500 .
C15 C20 1.386(12) .
C15 C16 1.415(12) .
C15 P1 1.841(9) .
C16 C17 1.379(13) .
C16 H16 0.9500 .
C17 C18 1.382(14) .
C17 H17 0.9500 .
C18 C19 1.390(13) .
C18 H18 0.9500 .
C19 C20 1.416(12) .
C19 H19 0.9500 .
C20 P2 1.839(9) .
C21 C26 1.389(13) .
C21 C22 1.406(12) .
C21 P2 1.821(8) .
C22 C23 1.391(13) .
C22 H22 0.9500 .
C23 C24 1.382(14) .
C23 H23 0.9500 .
C24 C25 1.402(14) .
C24 H24 0.9500 .
C25 C26 1.403(13) .
C25 H25 0.9500 .
C26 H26 0.9500 .
C27 C28 1.401(12) .
C27 C32 1.407(11) .
C27 P2 1.834(9) .
C28 C29 1.375(13) .
C28 H28 0.9500 .
C29 C30 1.415(13) .
C29 H29 0.9500 .
C30 C31 1.350(13) .
C30 H30 0.9500 .
C31 C32 1.392(12) .
C31 H31 0.9500 .
C32 P3 1.856(9) .
C33 C38 1.365(13) .
C33 C34 1.381(13) .
C33 P3 1.831(9) .
C34 C35 1.392(14) .
C34 H34 0.9500 .
C35 C36 1.390(16) .
C35 H35 0.9500 .
C36 C37 1.397(17) .
C36 H36 0.9500 .
C37 C38 1.408(14) .
C37 H37 0.9500 .
C38 H38 0.9500 .
C39 C40 1.397(13) .
C39 C44 1.400(13) .
C39 P3 1.826(9) .
C40 C41 1.382(13) .
C40 H40 0.9500 .
C41 C42 1.367(15) .
C41 H41 0.9500 .
C42 C43 1.370(15) .
C42 H42 0.9500 .
C43 C44 1.395(13) .
C43 H43 0.9500 .
C44 H44 0.9500 .
C45 C46 1.365(14) .
C45 C50 1.411(14) .
C45 P4 1.832(9) .
C46 C47 1.376(15) .
C46 H46 0.9500 .
C47 C48 1.405(17) .
C47 H47 0.9500 .
C48 C49 1.409(18) .
C48 H48 0.9500 .
C49 C50 1.396(16) .
C49 H49 0.9500 .
C50 H50 0.9500 .
C51 C52 1.399(13) .
C51 C56 1.404(13) .
C51 P4 1.821(9) .
C52 C53 1.392(14) .
C52 H52 0.9500 .
C53 C54 1.383(15) .
C53 H53 0.9500 .
C54 C55 1.406(14) .
C54 H54 0.9500 .
C55 C56 1.369(13) .
C55 H55 0.9500 .
C56 H56 0.9500 .
C57 C58 1.421(12) .
C57 C62 1.429(11) .
C57 P4 1.821(9) .
C58 C59 1.359(13) .
C58 H58 0.9500 .
C59 C60 1.398(13) .
C59 H59 0.9500 .
C60 C61 1.393(13) .
C60 H60 0.9500 .
C61 C62 1.385(12) .
C61 H61 0.9500 .
C62 P5 1.847(8) .
C63 C64 1.394(13) .
C63 C68 1.401(12) .
C63 P5 1.811(8) .
C64 C65 1.395(13) .
C64 H64 0.9500 .
C65 C66 1.379(13) .
C65 H65 0.9500 .
C66 C67 1.389(14) .
C66 H66 0.9500 .
C67 C68 1.388(13) .
C67 H67 0.9500 .
C68 H68 0.9500 .
C69 C74 1.393(13) .
C69 C70 1.401(12) .
C69 P5 1.837(9) .
C70 C71 1.400(13) .
C70 H70 0.9500 .
C71 C72 1.384(14) .
C71 H71 0.9500 .
C72 C73 1.399(13) .
C72 H72 0.9500 .
C73 C74 1.386(13) .
C73 H73 0.9500 .
C74 P6 1.855(9) .
C75 C76 1.388(13) .
C75 C80 1.414(13) .
C75 P6 1.809(9) .
C76 C77 1.387(14) .
C76 H76 0.9500 .
C77 C78 1.371(15) .
C77 H77 0.9500 .
C78 C79 1.400(15) .
C78 H78 0.9500 .
C79 C80 1.364(14) .
C79 H79 0.9500 .
C80 H80 0.9500 .
C81 C86 1.385(15) .
C81 C82 1.395(16) .
C81 P6 1.827(10) .
C82 C83 1.424(15) .
C82 H82 0.9500 .
C83 C84 1.37(2) .
C83 H83 0.9500 .
C84 C85 1.36(2) .
C84 H84 0.9500 .
C85 C86 1.371(17) .
C85 H85 0.9500 .
C86 H86 0.9500 .
C87 C92 1.375(13) .
C87 C88 1.393(13) .
C87 P7 1.840(9) .
C88 C89 1.397(14) .
C88 H88 0.9500 .
C89 C90 1.378(15) .
C89 H89 0.9500 .
C90 C91 1.372(15) .
C90 H90 0.9500 .
C91 C92 1.396(13) .
C91 H91 0.9500 .
C92 H92 0.9500 .
C93 C98 1.385(13) .
C93 C94 1.427(13) .
C93 P7 1.815(8) .
C94 C95 1.366(15) .
C94 H94 0.9500 .
C95 C96 1.386(17) .
C95 H95 0.9500 .
C96 C97 1.370(16) .
C96 H96 0.9500 .
C97 C98 1.379(14) .
C97 H97 0.9500 .
C98 H98 0.9500 .
C99 C100 1.406(12) .
C99 C104 1.409(12) .
C99 P7 1.843(8) .
C100 C101 1.409(13) .
C100 H100 0.9500 .
C101 C102 1.363(14) .
C101 H101 0.9500 .
C102 C103 1.376(13) .
C102 H102 0.9500 .
C103 C104 1.410(12) .
C103 H103 0.9500 .
C104 P8 1.837(8) .
C105 C110 1.391(12) .
C105 C106 1.408(13) .
C105 P8 1.823(8) .
C106 C107 1.394(13) .
C106 H106 0.9500 .
C107 C108 1.392(14) .
C107 H107 0.9500 .
C108 C109 1.377(14) .
C108 H108 0.9500 .
C109 C110 1.401(12) .
C109 H109 0.9500 .
C110 H110 0.9500 .
C111 C112 1.387(12) .
C111 C116 1.408(12) .
C111 P8 1.846(9) .
C112 C113 1.363(13) .
C112 H112 0.9500 .
C113 C114 1.371(14) .
C113 H113 0.9500 .
C114 C115 1.400(12) .
C114 H114 0.9500 .
C115 C116 1.386(12) .
C115 H115 0.9500 .
C116 P9 1.829(9) .
C117 C118 1.383(13) .
C117 C122 1.403(13) .
C117 P9 1.833(9) .
C118 C119 1.387(13) .
C118 H118 0.9500 .
C119 C120 1.389(14) .
C119 H119 0.9500 .
C120 C121 1.391(15) .
C120 H120 0.9500 .
C121 C122 1.384(14) .
C121 H121 0.9500 .
C122 H122 0.9500 .
C123 C124 1.382(13) .
C123 C128 1.389(14) .
C123 P9 1.811(9) .
C124 C125 1.407(14) .
C124 H124 0.9500 .
C125 C126 1.367(18) .
C125 H125 0.9500 .
C126 C127 1.386(18) .
C126 H126 0.9500 .
C127 C128 1.388(14) .
C127 H127 0.9500 .
C128 H128 0.9500 .
C129 C130 1.404(15) .
C129 C134 1.414(16) .
C129 P10 1.819(10) .
C130 C131 1.402(16) .
C130 H130 0.9500 .
C131 C132 1.33(2) .
C131 H131 0.9500 .
C132 C133 1.41(2) .
C132 H132 0.9500 .
C133 C134 1.393(16) .
C133 H133 0.9500 .
C134 H134 0.9500 .
C135 C136 1.390(13) .
C135 C140 1.392(13) .
C135 P10 1.822(10) .
C136 C137 1.395(14) .
C136 H136 0.9500 .
C137 C138 1.386(14) .
C137 H137 0.9500 .
C138 C139 1.378(15) .
C138 H138 0.9500 .
C139 C140 1.395(14) .
C139 H139 0.9500 .
C140 H140 0.9500 .
C141 C142 1.384(12) .
C141 C146 1.404(13) .
C141 P10 1.841(9) .
C142 C143 1.386(13) .
C142 H142 0.9500 .
C143 C144 1.390(14) .
C143 H143 0.9500 .
C144 C145 1.388(13) .
C144 H144 0.9500 .
C145 C146 1.388(12) .
C145 H145 0.9500 .
C146 P11 1.831(9) .
C147 C152 1.380(13) .
C147 C148 1.393(12) .
C147 P11 1.829(8) .
C148 C149 1.395(13) .
C148 H148 0.9500 .
C149 C150 1.381(14) .
C149 H149 0.9500 .
C150 C151 1.375(14) .
C150 H150 0.9500 .
C151 C152 1.399(13) .
C151 H151 0.9500 .
C152 H152 0.9500 .
C153 C154 1.403(12) .
C153 C158 1.412(12) .
C153 P11 1.829(9) .
C154 C155 1.367(12) .
C154 H154 0.9500 .
C155 C156 1.408(13) .
C155 H155 0.9500 .
C156 C157 1.364(13) .
C156 H156 0.9500 .
C157 C158 1.417(12) .
C157 H157 0.9500 .
C158 P12 1.846(9) .
C159 C160 1.379(14) .
C159 C164 1.408(14) .
C159 P12 1.814(9) .
C160 C161 1.406(14) .
C160 H160 0.9500 .
C161 C162 1.393(18) .
C161 H161 0.9500 .
C162 C163 1.364(18) .
C162 H162 0.9500 .
C163 C164 1.374(15) .
C163 H163 0.9500 .
C164 H164 0.9500 .
C165 C170 1.385(13) .
C165 C166 1.394(13) .
C165 P12 1.826(9) .
C166 C167 1.395(14) .
C166 H166 0.9500 .
C167 C168 1.374(15) .
C167 H167 0.9500 .
C168 C169 1.383(15) .
C168 H168 0.9500 .
C169 C170 1.393(14) .
C169 H169 0.9500 .
C170 H170 0.9500 .
Ag1 C1 2.144(9) .
Ag1 P1 2.477(2) .
Ag1 P3 2.496(2) .
Ag1 P2 2.546(2) .
Ag2 P6 2.483(2) .
Ag2 P4 2.490(2) .
Ag2 P5 2.542(2) .
Ag3 C2 2.154(9) .
Ag3 P9 2.473(2) .
Ag3 P7 2.497(2) .
Ag3 P8 2.537(2) .
Ag4 P10 2.489(2) .
Ag4 P12 2.496(2) .
Ag4 P11 2.541(2) .
B1 F2 1.341(16) .
B1 F2 1.341(16) 2
B1 F1 1.361(16) .
B1 F1 1.361(16) 2
B2 F4 1.330(18) 2
B2 F4 1.330(18) .
B2 F3 1.350(19) 2
B2 F3 1.350(19) .
F15 B10 1.392(10) .
F10 B11 1.387(10) .
F11 B11 1.381(10) .
F14 B10 1.383(10) .
B11 F13 1.375(10) .
B11 F12 1.389(10) .
B10 F17 1.377(10) .
B10 F16 1.393(10) .

loop_
_geom_torsion_atom_site_label_1
_geom_torsion_atom_site_label_2
_geom_torsion_atom_site_label_3
_geom_torsion_atom_site_label_4
_geom_torsion
C8 C3 C4 C5 -1.2(15)
P1 C3 C4 C5 179.3(8)
C3 C4 C5 C6 0.2(17)
C4 C5 C6 C7 0.8(18)
C5 C6 C7 C8 -0.8(17)
C6 C7 C8 C3 -0.1(15)
C4 C3 C8 C7 1.1(14)
P1 C3 C8 C7 -179.4(8)
C14 C9 C10 C11 -0.4(14)
P1 C9 C10 C11 179.0(8)
C9 C10 C11 C12 -1.5(15)
C10 C11 C12 C13 1.7(15)
C11 C12 C13 C14 0.0(15)
C12 C13 C14 C9 -1.9(15)
C10 C9 C14 C13 2.1(14)
P1 C9 C14 C13 -177.3(7)
C20 C15 C16 C17 2.9(13)
P1 C15 C16 C17 -177.2(7)
C15 C16 C17 C18 -0.2(14)
C16 C17 C18 C19 -2.0(14)
C17 C18 C19 C20 1.4(13)
C16 C15 C20 C19 -3.4(12)
P1 C15 C20 C19 176.7(6)
C16 C15 C20 P2 174.1(7)
P1 C15 C20 P2 -5.7(10)
C18 C19 C20 C15 1.3(12)
C18 C19 C20 P2 -176.3(7)
C26 C21 C22 C23 -1.3(12)
P2 C21 C22 C23 -174.7(6)
C21 C22 C23 C24 0.3(13)
C22 C23 C24 C25 0.3(14)
C23 C24 C25 C26 0.1(14)
C22 C21 C26 C25 1.7(14)
P2 C21 C26 C25 175.2(7)
C24 C25 C26 C21 -1.1(15)
C32 C27 C28 C29 -0.4(13)
P2 C27 C28 C29 179.1(7)
C27 C28 C29 C30 0.6(14)
C28 C29 C30 C31 -1.0(14)
C29 C30 C31 C32 1.3(14)
C30 C31 C32 C27 -1.2(13)
C30 C31 C32 P3 -179.3(7)
C28 C27 C32 C31 0.7(12)
P2 C27 C32 C31 -178.9(7)
C28 C27 C32 P3 178.8(7)
P2 C27 C32 P3 -0.8(10)
C38 C33 C34 C35 3.8(15)
P3 C33 C34 C35 179.7(8)
C33 C34 C35 C36 -3.0(17)
C34 C35 C36 C37 1.2(18)
C35 C36 C37 C38 -0.1(19)
C34 C33 C38 C37 -2.7(15)
P3 C33 C38 C37 -178.7(8)
C36 C37 C38 C33 0.9(18)
C44 C39 C40 C41 1.9(13)
P3 C39 C40 C41 -177.3(7)
C39 C40 C41 C42 -1.5(15)
C40 C41 C42 C43 1.0(16)
C41 C42 C43 C44 -0.9(16)
C42 C43 C44 C39 1.3(15)
C40 C39 C44 C43 -1.9(14)
P3 C39 C44 C43 177.4(8)
C50 C45 C46 C47 1.5(16)
P4 C45 C46 C47 178.1(9)
C45 C46 C47 C48 -1.7(18)
C46 C47 C48 C49 1.7(19)
C47 C48 C49 C50 -1(2)
C48 C49 C50 C45 1(2)
C46 C45 C50 C49 -1.3(18)
P4 C45 C50 C49 -178.1(10)
C56 C51 C52 C53 3.4(14)
P4 C51 C52 C53 -177.7(7)
C51 C52 C53 C54 -0.6(15)
C52 C53 C54 C55 -2.1(15)
C53 C54 C55 C56 2.0(15)
C54 C55 C56 C51 0.8(15)
C52 C51 C56 C55 -3.5(14)
P4 C51 C56 C55 177.5(8)
C62 C57 C58 C59 -0.4(13)
P4 C57 C58 C59 -178.9(7)
C57 C58 C59 C60 -0.7(15)
C58 C59 C60 C61 0.7(14)
C59 C60 C61 C62 0.2(14)
C60 C61 C62 C57 -1.3(13)
C60 C61 C62 P5 179.7(7)
C58 C57 C62 C61 1.3(12)
P4 C57 C62 C61 179.8(7)
C58 C57 C62 P5 -179.6(6)
P4 C57 C62 P5 -1.1(10)
C68 C63 C64 C65 1.8(13)
P5 C63 C64 C65 175.0(7)
C63 C64 C65 C66 -0.5(14)
C64 C65 C66 C67 -0.4(14)
C65 C66 C67 C68 -0.1(14)
C66 C67 C68 C63 1.4(13)
C64 C63 C68 C67 -2.2(13)
P5 C63 C68 C67 -175.3(7)
C74 C69 C70 C71 1.2(13)
P5 C69 C70 C71 -176.8(7)
C69 C70 C71 C72 0.7(14)
C70 C71 C72 C73 -2.2(14)
C71 C72 C73 C74 1.7(14)
C72 C73 C74 C69 0.2(14)
C72 C73 C74 P6 -177.9(7)
C70 C69 C74 C73 -1.6(13)
P5 C69 C74 C73 176.3(7)
C70 C69 C74 P6 176.5(6)
P5 C69 C74 P6 -5.6(10)
C80 C75 C76 C77 3.3(13)
P6 C75 C76 C77 -176.0(7)
C75 C76 C77 C78 -4.6(14)
C76 C77 C78 C79 5.3(14)
C77 C78 C79 C80 -5.1(16)
C78 C79 C80 C75 4.0(16)
C76 C75 C80 C79 -3.1(14)
P6 C75 C80 C79 176.4(8)
C86 C81 C82 C83 0.9(15)
P6 C81 C82 C83 179.9(8)
C81 C82 C83 C84 1.0(17)
C82 C83 C84 C85 -2.5(19)
C83 C84 C85 C86 2.1(19)
C84 C85 C86 C81 -0.1(18)
C82 C81 C86 C85 -1.4(15)
P6 C81 C86 C85 179.6(8)
C92 C87 C88 C89 2.4(14)
P7 C87 C88 C89 -177.6(7)
C87 C88 C89 C90 -0.7(15)
C88 C89 C90 C91 -1.8(16)
C89 C90 C91 C92 2.6(16)
C88 C87 C92 C91 -1.5(14)
P7 C87 C92 C91 178.4(7)
C90 C91 C92 C87 -1.0(15)
C98 C93 C94 C95 -0.4(15)
P7 C93 C94 C95 178.6(9)
C93 C94 C95 C96 0.6(18)
C94 C95 C96 C97 0(2)
C95 C96 C97 C98 -1.0(19)
C96 C97 C98 C93 1.2(17)
C94 C93 C98 C97 -0.5(15)
P7 C93 C98 C97 -179.5(8)
C104 C99 C100 C101 -0.4(12)
P7 C99 C100 C101 179.0(7)
C99 C100 C101 C102 -0.6(14)
C100 C101 C102 C103 1.5(15)
C101 C102 C103 C104 -1.5(14)
C100 C99 C104 C103 0.4(12)
P7 C99 C104 C103 -178.9(6)
C100 C99 C104 P8 178.2(6)
P7 C99 C104 P8 -1.1(9)
C102 C103 C104 C99 0.6(13)
C102 C103 C104 P8 -177.2(7)
C110 C105 C106 C107 0.1(13)
P8 C105 C106 C107 -173.7(7)
C105 C106 C107 C108 -3.8(15)
C106 C107 C108 C109 6.0(15)
C107 C108 C109 C110 -4.5(14)
C106 C105 C110 C109 1.4(12)
P8 C105 C110 C109 174.9(6)
C108 C109 C110 C105 0.8(13)
C116 C111 C112 C113 -1.5(13)
P8 C111 C112 C113 176.8(7)
C111 C112 C113 C114 -0.4(14)
C112 C113 C114 C115 1.6(15)
C113 C114 C115 C116 -1.1(14)
C114 C115 C116 C111 -0.6(13)
C114 C115 C116 P9 176.5(7)
C112 C111 C116 C115 1.9(12)
P8 C111 C116 C115 -176.3(7)
C112 C111 C116 P9 -175.3(6)
P8 C111 C116 P9 6.5(10)
C122 C117 C118 C119 -2.9(14)
P9 C117 C118 C119 177.0(7)
C117 C118 C119 C120 2.8(15)
C118 C119 C120 C121 -1.5(15)
C119 C120 C121 C122 0.5(15)
C120 C121 C122 C117 -0.6(15)
C118 C117 C122 C121 1.7(14)
P9 C117 C122 C121 -178.1(8)
C128 C123 C124 C125 -1.5(14)
P9 C123 C124 C125 179.4(7)
C123 C124 C125 C126 1.4(15)
C124 C125 C126 C127 -0.8(16)
C125 C126 C127 C128 0.3(16)
C126 C127 C128 C123 -0.4(16)
C124 C123 C128 C127 1.0(14)
P9 C123 C128 C127 -179.8(8)
C134 C129 C130 C131 0.4(14)
P10 C129 C130 C131 179.7(8)
C129 C130 C131 C132 0.5(16)
C130 C131 C132 C133 -0.6(18)
C131 C132 C133 C134 0.0(18)
C132 C133 C134 C129 0.9(17)
C130 C129 C134 C133 -1.0(15)
P10 C129 C134 C133 179.7(8)
C140 C135 C136 C137 -2.7(14)
P10 C135 C136 C137 178.2(7)
C135 C136 C137 C138 0.8(15)
C136 C137 C138 C139 1.8(15)
C137 C138 C139 C140 -2.4(16)
C136 C135 C140 C139 2.1(15)
P10 C135 C140 C139 -178.9(8)
C138 C139 C140 C135 0.5(16)
C146 C141 C142 C143 -2.0(14)
P10 C141 C142 C143 176.8(7)
C141 C142 C143 C144 -0.5(15)
C142 C143 C144 C145 2.8(15)
C143 C144 C145 C146 -2.6(14)
C144 C145 C146 C141 0.1(13)
C144 C145 C146 P11 177.8(7)
C142 C141 C146 C145 2.2(13)
P10 C141 C146 C145 -176.6(6)
C142 C141 C146 P11 -175.4(7)
P10 C141 C146 P11 5.8(10)
C152 C147 C148 C149 1.9(12)
P11 C147 C148 C149 174.8(6)
C147 C148 C149 C150 -1.2(13)
C148 C149 C150 C151 0.9(13)
C149 C150 C151 C152 -1.2(14)
C148 C147 C152 C151 -2.3(14)
P11 C147 C152 C151 -175.3(7)
C150 C151 C152 C147 1.9(15)
C158 C153 C154 C155 1.4(13)
P11 C153 C154 C155 -178.1(7)
C153 C154 C155 C156 -2.1(14)
C154 C155 C156 C157 1.2(14)
C155 C156 C157 C158 0.5(14)
C154 C153 C158 C157 0.3(12)
P11 C153 C158 C157 179.8(6)
C154 C153 C158 P12 179.5(6)
P11 C153 C158 P12 -1.0(10)
C156 C157 C158 C153 -1.2(13)
C156 C157 C158 P12 179.6(7)
C164 C159 C160 C161 0.1(16)
P12 C159 C160 C161 -178.8(9)
C159 C160 C161 C162 2.0(18)
C160 C161 C162 C163 -3.0(19)
C161 C162 C163 C164 2(2)
C162 C163 C164 C159 0(2)
C160 C159 C164 C163 -1.3(19)
P12 C159 C164 C163 177.6(11)
C170 C165 C166 C167 3.0(14)
P12 C165 C166 C167 -177.7(7)
C165 C166 C167 C168 -0.7(15)
C166 C167 C168 C169 -0.7(16)
C167 C168 C169 C170 -0.1(16)
C166 C165 C170 C169 -3.8(15)
P12 C165 C170 C169 176.9(8)
C168 C169 C170 C165 2.4(16)
C8 C3 P1 C9 -3.9(9)
C4 C3 P1 C9 175.6(8)
C8 C3 P1 C15 103.0(8)
C4 C3 P1 C15 -77.5(8)
C8 C3 P1 Ag1 -139.6(7)
C4 C3 P1 Ag1 39.9(9)
C10 C9 P1 C3 -105.2(8)
C14 C9 P1 C3 74.1(8)
C10 C9 P1 C15 146.7(7)
C14 C9 P1 C15 -33.9(8)
C10 C9 P1 Ag1 35.0(8)
C14 C9 P1 Ag1 -145.6(7)
C20 C15 P1 C3 158.4(7)
C16 C15 P1 C3 -21.5(8)
C20 C15 P1 C9 -92.6(7)
C16 C15 P1 C9 87.5(8)
C20 C15 P1 Ag1 27.6(7)
C16 C15 P1 Ag1 -152.3(7)
C26 C21 P2 C27 58.1(8)
C22 C21 P2 C27 -128.6(7)
C26 C21 P2 C20 163.5(7)
C22 C21 P2 C20 -23.3(8)
C26 C21 P2 Ag1 -73.8(8)
C22 C21 P2 Ag1 99.5(7)
C28 C27 P2 C21 20.2(8)
C32 C27 P2 C21 -160.3(7)
C28 C27 P2 C20 -87.8(8)
C32 C27 P2 C20 91.8(7)
C28 C27 P2 Ag1 165.9(7)
C32 C27 P2 Ag1 -14.5(7)
C15 C20 P2 C21 123.0(7)
C19 C20 P2 C21 -59.5(7)
C15 C20 P2 C27 -128.5(7)
C19 C20 P2 C27 49.1(7)
C15 C20 P2 Ag1 -18.6(7)
C19 C20 P2 Ag1 159.0(6)
C40 C39 P3 C33 -31.5(9)
C44 C39 P3 C33 149.2(7)
C40 C39 P3 C32 75.4(8)
C44 C39 P3 C32 -103.8(8)
C40 C39 P3 Ag1 -167.0(7)
C44 C39 P3 Ag1 13.8(8)
C38 C33 P3 C39 -53.0(8)
C34 C33 P3 C39 131.0(8)
C38 C33 P3 C32 -161.3(8)
C34 C33 P3 C32 22.7(9)
C38 C33 P3 Ag1 79.6(8)
C34 C33 P3 Ag1 -96.3(8)
C31 C32 P3 C39 -41.5(8)
C27 C32 P3 C39 140.4(7)
C31 C32 P3 C33 64.9(8)
C27 C32 P3 C33 -113.2(7)
C31 C32 P3 Ag1 -166.0(6)
C27 C32 P3 Ag1 16.0(7)
C52 C51 P4 C57 79.6(8)
C56 C51 P4 C57 -101.4(7)
C52 C51 P4 C45 -27.5(9)
C56 C51 P4 C45 151.5(7)
C52 C51 P4 Ag2 -161.9(7)
C56 C51 P4 Ag2 17.0(8)
C58 C57 P4 C51 -40.0(8)
C62 C57 P4 C51 141.6(7)
C58 C57 P4 C45 67.8(8)
C62 C57 P4 C45 -110.6(7)
C58 C57 P4 Ag2 -166.2(6)
C62 C57 P4 Ag2 15.4(8)
C46 C45 P4 C51 129.0(8)
C50 C45 P4 C51 -54.3(9)
C46 C45 P4 C57 20.7(9)
C50 C45 P4 C57 -162.6(9)
C46 C45 P4 Ag2 -96.9(9)
C50 C45 P4 Ag2 79.8(9)
C64 C63 P5 C69 162.0(7)
C68 C63 P5 C69 -25.0(8)
C64 C63 P5 C62 57.4(8)
C68 C63 P5 C62 -129.6(7)
C64 C63 P5 Ag2 -75.3(8)
C68 C63 P5 Ag2 97.7(7)
C74 C69 P5 C63 123.1(7)
C70 C69 P5 C63 -59.0(8)
C74 C69 P5 C62 -128.5(7)
C70 C69 P5 C62 49.5(7)
C74 C69 P5 Ag2 -18.7(7)
C70 C69 P5 Ag2 159.2(6)
C61 C62 P5 C63 19.1(8)
C57 C62 P5 C63 -160.0(7)
C61 C62 P5 C69 -88.2(8)
C57 C62 P5 C69 92.8(7)
C61 C62 P5 Ag2 165.6(7)
C57 C62 P5 Ag2 -13.5(7)
C76 C75 P6 C81 72.5(9)
C80 C75 P6 C81 -106.9(8)
C76 C75 P6 C74 -34.7(9)
C80 C75 P6 C74 145.9(7)
C76 C75 P6 Ag2 -146.0(7)
C80 C75 P6 Ag2 34.6(8)
C86 C81 P6 C75 179.9(8)
C82 C81 P6 C75 0.9(10)
C86 C81 P6 C74 -73.6(8)
C82 C81 P6 C74 107.4(9)
C86 C81 P6 Ag2 43.6(9)
C82 C81 P6 Ag2 -135.4(8)
C73 C74 P6 C75 85.5(8)
C69 C74 P6 C75 -92.6(7)
C73 C74 P6 C81 -22.7(8)
C69 C74 P6 C81 159.1(7)
C73 C74 P6 Ag2 -154.5(7)
C69 C74 P6 Ag2 27.3(7)
C98 C93 P7 C87 -129.5(8)
C94 C93 P7 C87 51.6(8)
C98 C93 P7 C99 -20.9(9)
C94 C93 P7 C99 160.2(7)
C98 C93 P7 Ag3 97.1(8)
C94 C93 P7 Ag3 -81.8(8)
C92 C87 P7 C93 31.5(8)
C88 C87 P7 C93 -148.5(7)
C92 C87 P7 C99 -75.2(8)
C88 C87 P7 C99 104.7(7)
C92 C87 P7 Ag3 167.2(6)
C88 C87 P7 Ag3 -12.9(8)
C100 C99 P7 C93 -65.7(7)
C104 C99 P7 C93 113.6(7)
C100 C99 P7 C87 41.5(7)
C104 C99 P7 C87 -139.2(7)
C100 C99 P7 Ag3 166.2(6)
C104 C99 P7 Ag3 -14.5(7)
C110 C105 P8 C104 130.2(7)
C106 C105 P8 C104 -56.2(8)
C110 C105 P8 C111 24.5(8)
C106 C105 P8 C111 -161.9(7)
C110 C105 P8 Ag3 -97.6(7)
C106 C105 P8 Ag3 76.0(8)
C99 C104 P8 C105 162.2(6)
C103 C104 P8 C105 -20.0(8)
C99 C104 P8 C111 -90.4(7)
C103 C104 P8 C111 87.4(7)
C99 C104 P8 Ag3 15.8(7)
C103 C104 P8 Ag3 -166.4(6)
C112 C111 P8 C105 58.6(7)
C116 C111 P8 C105 -123.1(7)
C112 C111 P8 C104 -50.1(7)
C116 C111 P8 C104 128.1(7)
C112 C111 P8 Ag3 -159.8(6)
C116 C111 P8 Ag3 18.5(7)
C124 C123 P9 C116 -103.6(8)
C128 C123 P9 C116 77.2(8)
C124 C123 P9 C117 2.6(9)
C128 C123 P9 C117 -176.6(7)
C124 C123 P9 Ag3 140.0(7)
C128 C123 P9 Ag3 -39.2(8)
C115 C116 P9 C123 23.8(8)
C111 C116 P9 C123 -159.1(7)
C115 C116 P9 C117 -84.2(8)
C111 C116 P9 C117 92.9(7)
C115 C116 P9 Ag3 154.4(7)
C111 C116 P9 Ag3 -28.5(7)
C118 C117 P9 C123 -73.3(8)
C122 C117 P9 C123 106.6(7)
C118 C117 P9 C116 33.7(9)
C122 C117 P9 C116 -146.4(7)
C118 C117 P9 Ag3 145.3(7)
C122 C117 P9 Ag3 -34.8(8)
C130 C129 P10 C135 -178.9(7)
C134 C129 P10 C135 0.4(9)
C130 C129 P10 C141 74.3(8)
C134 C129 P10 C141 -106.4(8)
C130 C129 P10 Ag4 -43.2(9)
C134 C129 P10 Ag4 136.1(7)
C136 C135 P10 C129 -74.0(8)
C140 C135 P10 C129 106.9(8)
C136 C135 P10 C141 33.2(9)
C140 C135 P10 C141 -145.9(8)
C136 C135 P10 Ag4 145.0(7)
C140 C135 P10 Ag4 -34.1(8)
C142 C141 P10 C129 21.7(9)
C146 C141 P10 C129 -159.5(7)
C142 C141 P10 C135 -86.1(8)
C146 C141 P10 C135 92.7(7)
C142 C141 P10 Ag4 153.7(7)
C146 C141 P10 Ag4 -27.5(7)
C154 C153 P11 C147 -19.4(8)
C158 C153 P11 C147 161.0(7)
C154 C153 P11 C146 88.2(7)
C158 C153 P11 C146 -91.4(7)
C154 C153 P11 Ag4 -165.2(6)
C158 C153 P11 Ag4 15.2(7)
C152 C147 P11 C153 -57.1(8)
C148 C147 P11 C153 130.0(7)
C152 C147 P11 C146 -162.7(7)
C148 C147 P11 C146 24.4(8)
C152 C147 P11 Ag4 74.6(8)
C148 C147 P11 Ag4 -98.3(7)
C145 C146 P11 C153 -49.1(7)
C141 C146 P11 C153 128.5(7)
C145 C146 P11 C147 59.5(7)
C141 C146 P11 C147 -122.9(7)
C145 C146 P11 Ag4 -158.9(6)
C141 C146 P11 Ag4 18.6(7)
C160 C159 P12 C165 -127.4(9)
C164 C159 P12 C165 53.7(10)
C160 C159 P12 C158 -18.9(9)
C164 C159 P12 C158 162.2(9)
C160 C159 P12 Ag4 98.3(8)
C164 C159 P12 Ag4 -80.6(9)
C170 C165 P12 C159 28.0(9)
C166 C165 P12 C159 -151.3(7)
C170 C165 P12 C158 -79.7(9)
C166 C165 P12 C158 101.0(8)
C170 C165 P12 Ag4 162.1(7)
C166 C165 P12 Ag4 -17.1(8)
C153 C158 P12 C159 111.3(7)
C157 C158 P12 C159 -69.5(8)
C153 C158 P12 C165 -140.4(7)
C157 C158 P12 C165 38.8(8)
C153 C158 P12 Ag4 -14.1(7)
C157 C158 P12 Ag4 165.1(6)
